data_7228692
loop_
_publ_author_name
'li, bao'
'hu, peng'
'yin, lei'
'Mao, Nannan'
'Yu, Fan'
'Wang, Zhenxing'
'Zhang, Tianle'

_publ_section_title
;
 A series of six-member lanthanide-rings based on
 2,2-bis(hydroxymethyl)-2,2&#x2019;,2&#x2019;&#x2019;-nitrilotriethanol :
 synthesis, crystal structures and magnetic properties
;
_journal_name_full CrystEngComm
_journal_paper_doi 10.1039/C7CE01063J
_journal_year 2017
_chemical_formula_moiety 'C90 H132 N6 O42 Tb6,2(H2 O),C7 H8'
_chemical_formula_sum 'C97 H144 N6 O44 Tb6'
_chemical_formula_weight 3051.74
_space_group_crystal_system trigonal
_space_group_IT_number 148
_space_group_name_Hall '-R 3'
_space_group_name_H-M_alt 'R -3'
_symmetry_space_group_name_Hall '-R 3'
_symmetry_space_group_name_H-M 'R -3 :H'
_atom_sites_solution_hydrogens mixed
_atom_sites_solution_primary dual
_audit_block_doi 10.5517/ccdc.csd.cc1nv7rh
_audit_creation_date 2017-07-03
_audit_creation_method
;
Olex2 1.2-beta
(compiled 2017.06.29 svn.r3433 for OlexSys, GUI svn.r5356)
;
_audit_update_record
;
2017-07-14 deposited with the CCDC.
2017-07-17 downloaded from the CCDC.
;
_cell_angle_alpha 90
_cell_angle_beta 90
_cell_angle_gamma 120
_cell_formula_units_Z 18
_cell_length_a 26.742(4)
_cell_length_b 26.742(4)
_cell_length_c 78.391(16)
_cell_measurement_reflns_used 25920
_cell_measurement_temperature 293(2)
_cell_measurement_theta_max 26.000
_cell_measurement_theta_min 0.917
_cell_volume 48549(14)
_computing_molecular_graphics 'Olex2 (Dolomanov et al., 2009)'
_computing_publication_material 'Olex2 (Dolomanov et al., 2009)'
_computing_structure_refinement 'ShelXL (Sheldrick, 2015)'
_computing_structure_solution 'ShelXT (Sheldrick, 2015)'
_diffrn_ambient_temperature 293(2)
_diffrn_measured_fraction_theta_full 1.000
_diffrn_measured_fraction_theta_max 1.000
_diffrn_measurement_device_type 'Bruker P4'
_diffrn_measurement_method '\w scans'
_diffrn_radiation_monochromator graphite
_diffrn_radiation_type MoK\a
_diffrn_radiation_wavelength 0.71073
_diffrn_reflns_av_R_equivalents 0.0341
_diffrn_reflns_av_unetI/netI 0.0498
_diffrn_reflns_Laue_measured_fraction_full 1.000
_diffrn_reflns_Laue_measured_fraction_max 1.000
_diffrn_reflns_number 21200
_diffrn_reflns_point_group_measured_fraction_full 1.000
_diffrn_reflns_point_group_measured_fraction_max 1.000
_diffrn_reflns_theta_full 25.242
_diffrn_reflns_theta_max 26.000
_diffrn_reflns_theta_min 0.917
_exptl_absorpt_coefficient_mu 3.967
_exptl_absorpt_correction_type none
_exptl_crystal_colour colorless
_exptl_crystal_density_diffrn 1.879
_exptl_crystal_description block
_exptl_crystal_F_000 25920
_exptl_crystal_size_max 0.1
_exptl_crystal_size_mid 0.05
_exptl_crystal_size_min 0.05
_platon_squeeze_details
;
The disordered solvent molecules are a mixture of two
H2O and one toulene for each hexanuclear ring.
;
_refine_diff_density_max 3.182
_refine_diff_density_min -1.305
_refine_diff_density_rms 0.178
_refine_ls_extinction_method none
_refine_ls_goodness_of_fit_ref 1.050
_refine_ls_hydrogen_treatment mixed
_refine_ls_matrix_type full
_refine_ls_number_parameters 1331
_refine_ls_number_reflns 21200
_refine_ls_number_restraints 39
_refine_ls_restrained_S_all 1.053
_refine_ls_R_factor_all 0.0414
_refine_ls_R_factor_gt 0.0341
_refine_ls_shift/su_max 0.003
_refine_ls_shift/su_mean 0.000
_refine_ls_structure_factor_coef Fsqd
_refine_ls_weighting_details 'w=1/[\s^2^(Fo^2^)+(0.0410P)^2^+399.0363P] where P=(Fo^2^+2Fc^2^)/3'
_refine_ls_weighting_scheme calc
_refine_ls_wR_factor_gt 0.0876
_refine_ls_wR_factor_ref 0.0911
_reflns_Friedel_coverage 0.000
_reflns_number_gt 18469
_reflns_number_total 21200
_reflns_threshold_expression 'I > 2\s(I)'
_cod_data_source_file c7ce01063j2.cif
_cod_data_source_block 2
_cod_original_cell_volume 48548(17)
_cod_database_code 7228692
_shelx_shelxl_version_number 2014/7
_shelx_space_group_comment
;
The symmetry employed for this shelxl refinement is uniquely defined
by the following loop, which should always be used as a source of
symmetry information in preference to the above space-group names.
They are only intended as comments.
;
_olex2_refinement_description
;
1. Fixed Uiso
 At 1.2 times of:
  All C(H) groups, H10 of O10, H13 of O13, H21 of O21, H7 of O7, All C(H,H)
  groups
 At 1.5 times of:
  H34 of O34, H25 of O25, H12 of O12, H38 of O38, H6AA of O6AA, H37 of O37,
  H4 of O4, H30A of O30, H3 of O3, H26A of O26, H20 of O20, H41A of O41, H17 of
  O17, H32 of O32
2. Restrained distances
 O37-H37
 0.85 with sigma of 0.01
 O4-H4
 0.85 with sigma of 0.01
 O30-H30A
 0.85 with sigma of 0.01
 O12-H12
 0.85 with sigma of 0.01
 O6AA-H6AA
 0.85 with sigma of 0.01
 O38-H38
 0.85 with sigma of 0.01
 O20-H20
 0.85 with sigma of 0.01
 O32-H32
 0.85 with sigma of 0.01
 O17-H17
 0.85 with sigma of 0.01
 O26-H26A
 0.85 with sigma of 0.01
 O3-H3
 0.85 with sigma of 0.01
 C48-H37
 1.880136 with sigma of 0.02
 Tb6-H37
 3.149753 with sigma of 0.02
 C6-H4
 1.874215 with sigma of 0.02
 Tb1-H4
 3.139343 with sigma of 0.02
 C87-H30A
 1.888347 with sigma of 0.02
 Tb4-H30A
 3.163259 with sigma of 0.02
 C36-H12
 1.888221 with sigma of 0.02
 Tb2-H12
 2.990153 with sigma of 0.02
 C74-H6AA
 1.903386 with sigma of 0.02
 Tb5-H6AA
 3.090232 with sigma of 0.02
 C46-H38
 1.895633 with sigma of 0.02
 Tb6-H38
 3.086148 with sigma of 0.02
 C23-H20
 1.889157 with sigma of 0.02
 Tb3-H20
 3.064817 with sigma of 0.02
 C89-H32
 1.893834 with sigma of 0.02
 Tb4-H32
 3.115626 with sigma of 0.02
 C21-H17
 1.89761 with sigma of 0.02
 Tb3-H17
 3.106099 with sigma of 0.02
 C72-H26A
 1.855448 with sigma of 0.02
 Tb5-H26A
 3.119408 with sigma of 0.02
 C8-H3
 1.87306 with sigma of 0.02
 Tb1-H3
 3.100557 with sigma of 0.02
3. Uiso/Uaniso restraints and constraints
O25: within 2A with sigma of 0.0001 and sigma for terminal atoms of 0.002
Uanis(C38) \\sim Ueq: with sigma of 0.01 and sigma for terminal atoms of 0.02
4.a Riding coordinates:
 O13(H13), O21(H21), O7(H7), O10(H10)
4.b Secondary CH2 refined with riding coordinates:
 C32(H32A,H32B), C48(H48A,H48B), C74(H74A,H74B), C47(H47A,H47B), C34(H34A,
 H34B), C71(H71A,H71B), C87(H87A,H87B), C36(H36A,H36B), C73(H73A,H73B),
 C51(H51A,H51B), C70(H70A,H70B), C21(H21A,H21B), C52(H52A,H52B), C33(H33A,H33B),
  C89(H89A,H89B), C68(H68A,H68B), C37(H37A,H37B), C88(H88A,H88B), C49(H49A,
 H49B), C17(H17A,H17B), C23(H23A,H23B), C22(H22A,H22B), C86(H86A,H86B),
 C20(H20A,H20B), C46(H46A,H46B), C83(H83A,H83B), C85(H85A,H85B), C16(H16A,H16B),
  C50(H50A,H50B), C72(H72A,H72B), C19(H19A,H19B), C67(H67A,H67B), C1(H1A,H1B),
 C31(H31A,H31B), C6(H6A,H6B), C8(H8A,H8B), C82(H82A,H82B), C2(H2A,H2B), C7(H7A,
 H7B), C38(H38A,H38B), C5(H5A,H5B), C4(H4A,H4B)
4.c Aromatic/amide H refined with riding coordinates:
 C30(H30), C26(H26), C60(H60), C57(H57), C62(H62), C61(H61), C15(H15),
 C81(H81), C59(H59), C58(H58), C14(H14), C64(H64), C42(H42), C63(H63), C44(H44),
  C28(H28), C77(H77), C45(H45), C43(H43), C11(H11), C55(H55), C41(H41),
 C27(H27), C29(H29), C12(H12A), C13(H13A), C78(H78), C79(H79), C80(H80),
 C56(H56)
4.d Tetrahedral OH refined with riding coordinates:
 O41(H41A), O34(H34)
4.e Idealised tetrahedral OH refined as rotating group:
 O25(H25)
;
_olex2_submission_special_instructions 'No special instructions were received'

loop_
_space_group_symop_operation_xyz
'x, y, z'
'-y, x-y, z'
'-x+y, -x, z'
'x+2/3, y+1/3, z+1/3'
'-y+2/3, x-y+1/3, z+1/3'
'-x+y+2/3, -x+1/3, z+1/3'
'x+1/3, y+2/3, z+2/3'
'-y+1/3, x-y+2/3, z+2/3'
'-x+y+1/3, -x+2/3, z+2/3'
'-x, -y, -z'
'y, -x+y, -z'
'x-y, x, -z'
'-x+2/3, -y+1/3, -z+1/3'
'y+2/3, -x+y+1/3, -z+1/3'
'x-y+2/3, x+1/3, -z+1/3'
'-x+1/3, -y+2/3, -z+2/3'
'y+1/3, -x+y+2/3, -z+2/3'
'x-y+1/3, x+2/3, -z+2/3'

loop_
_atom_site_label
_atom_site_type_symbol
_atom_site_fract_x
_atom_site_fract_y
_atom_site_fract_z
_atom_site_U_iso_or_equiv
_atom_site_adp_type
_atom_site_occupancy
_atom_site_site_symmetry_order
_atom_site_calc_flag
_atom_site_refinement_flags_posn
_atom_site_refinement_flags_adp
Tb2 Tb 0.51699(2) 0.20117(2) 0.19650(2) 0.01353(6) Uani 1 1 d D .
Tb6 Tb 0.52240(2) 0.32736(2) 0.33111(2) 0.01268(5) Uani 1 1 d D .
Tb3 Tb 0.53310(2) 0.35035(2) 0.19258(2) 0.01382(6) Uani 1 1 d D .
Tb4 Tb 0.29392(2) 0.50913(2) 0.33378(2) 0.01492(6) Uani 1 1 d D .
Tb5 Tb 0.44961(2) 0.62779(2) 0.32898(2) 0.01652(6) Uani 1 1 d D .
Tb1 Tb 0.37709(2) 0.55322(2) 0.16831(2) 0.01518(6) Uani 1 1 d D .
O24 O 0.37471(14) 0.57413(14) 0.34790(4) 0.0176(7) Uani 1 1 d . .
O36 O 0.47684(14) 0.33386(14) 0.30521(4) 0.0190(7) Uani 1 1 d . .
O40 O 0.54438(14) 0.27229(14) 0.34927(4) 0.0168(7) Uani 1 1 d . .
O11 O 0.59381(14) 0.21596(14) 0.17877(4) 0.0169(7) Uani 1 1 d . .
O37 O 0.48117(15) 0.39147(14) 0.33586(5) 0.0207(7) Uani 1 1 d D .
H37 H 0.4975(13) 0.4283(5) 0.3356(6) 0.031 Uiso 1 1 d DR .
O29 O 0.47854(16) 0.61006(16) 0.30213(5) 0.0277(8) Uani 1 1 d . .
O4 O 0.46615(15) 0.54454(15) 0.16445(5) 0.0253(8) Uani 1 1 d D .
H4 H 0.4783(17) 0.529(2) 0.1719(2) 0.038 Uiso 1 1 d DR .
O14 O 0.52661(14) 0.27291(14) 0.17773(4) 0.0166(7) Uani 1 1 d . .
O30 O 0.20361(14) 0.41673(15) 0.32906(5) 0.0212(7) Uani 1 1 d D .
H30A H 0.1689(6) 0.4097(12) 0.3272(6) 0.032 Uiso 1 1 d DR .
O23 O 0.27421(15) 0.45317(14) 0.35963(4) 0.0216(7) Uani 1 1 d . .
O27 O 0.45376(15) 0.69804(14) 0.34722(4) 0.0188(7) Uani 1 1 d . .
O18 O 0.54394(14) 0.28697(14) 0.20995(4) 0.0157(7) Uani 1 1 d . .
O12 O 0.47814(16) 0.09874(15) 0.19465(5) 0.0247(8) Uani 1 1 d D .
H12 H 0.4591(19) 0.0756(7) 0.2028(2) 0.037 Uiso 1 1 d DR .
O31 O 0.23958(14) 0.52915(14) 0.31489(4) 0.0184(7) Uani 1 1 d . .
O6AA O 0.55590(15) 0.67321(15) 0.32973(5) 0.0235(8) Uani 1 1 d D .
H6AA H 0.5755(10) 0.668(2) 0.3219(3) 0.035 Uiso 1 1 d DR .
O38 O 0.42123(14) 0.24790(14) 0.33314(4) 0.0194(7) Uani 1 1 d D .
H38 H 0.4028(12) 0.2204(14) 0.3261(4) 0.029 Uiso 1 1 d DR .
O16 O 0.49499(14) 0.36305(15) 0.16654(4) 0.0204(7) Uani 1 1 d . .
O19 O 0.60560(13) 0.41248(13) 0.21117(4) 0.0147(6) Uani 1 1 d . .
O15 O 0.39851(15) 0.31204(17) 0.16766(5) 0.0282(8) Uani 1 1 d . .
O33 O 0.36089(14) 0.57799(15) 0.31547(4) 0.0208(7) Uani 1 1 d . .
O20 O 0.42961(14) 0.28286(15) 0.19470(4) 0.0214(7) Uani 1 1 d D .
H20 H 0.4053(7) 0.274(2) 0.1865(2) 0.032 Uiso 1 1 d DR .
O32 O 0.34759(15) 0.45470(15) 0.33219(5) 0.0219(7) Uani 1 1 d D .
H32 H 0.346(2) 0.4317(15) 0.3403(2) 0.033 Uiso 1 1 d DR .
O5 O 0.42562(17) 0.63008(15) 0.15020(4) 0.0252(8) Uani 1 1 d . .
O17 O 0.49680(16) 0.41667(16) 0.19777(5) 0.0243(8) Uani 1 1 d D .
H17 H 0.474(2) 0.425(2) 0.1926(4) 0.036 Uiso 1 1 d DR .
O26 O 0.45543(15) 0.53956(15) 0.33305(5) 0.0263(8) Uani 1 1 d D .
H26A H 0.4288(12) 0.5040(5) 0.3323(6) 0.039 Uiso 1 1 d DR .
O9 O 0.46380(15) 0.16523(15) 0.22277(4) 0.0229(8) Uani 1 1 d . .
O8 O 0.42194(17) 0.06915(16) 0.22302(5) 0.0279(8) Uani 1 1 d . .
O28 O 0.56923(16) 0.62743(16) 0.30282(5) 0.0283(8) Uani 1 1 d . .
O3 O 0.32473(15) 0.44749(15) 0.16483(5) 0.0260(8) Uani 1 1 d D .
H3 H 0.2883(7) 0.4248(10) 0.1667(5) 0.039 Uiso 1 1 d DR .
O1 O 0.43376(18) 0.46135(18) 0.18564(5) 0.0340(9) Uani 1 1 d . .
O22 O 0.3045(2) 0.38989(19) 0.35656(6) 0.0408(11) Uani 1 1 d . .
O13 O 0.41435(17) 0.1633(2) 0.19085(5) 0.0402(11) Uani 1 1 d . .
H13 H 0.4041 0.1837 0.1966 0.048 Uiso 1 1 d R .
O2 O 0.3958(2) 0.51512(18) 0.19367(5) 0.0373(10) Uani 1 1 d . .
O35 O 0.38303(16) 0.27131(19) 0.30739(6) 0.0425(12) Uani 1 1 d . .
N3 N 0.48289(18) 0.15914(17) 0.16539(5) 0.0198(9) Uani 1 1 d . .
N4 N 0.47726(17) 0.31534(17) 0.36148(5) 0.0190(9) Uani 1 1 d . .
O41 O 0.56706(18) 0.33631(18) 0.40087(5) 0.0349(10) Uani 1 1 d . .
H41A H 0.5927 0.3698 0.3993 0.052 Uiso 1 1 calc R .
O21 O 0.57319(18) 0.33700(18) 0.26181(4) 0.0303(9) Uani 1 1 d . .
H21 H 0.5754 0.3492 0.2720 0.036 Uiso 1 1 d R .
N2 N 0.49282(17) 0.34530(17) 0.22363(5) 0.0170(8) Uani 1 1 d . .
N1 N 0.38841(18) 0.52086(17) 0.13759(5) 0.0202(9) Uani 1 1 d . .
N5 N 0.48930(17) 0.62467(17) 0.35901(6) 0.0211(9) Uani 1 1 d . .
C24 C 0.4456(2) 0.3448(2) 0.16025(6) 0.0200(10) Uani 1 1 d . .
N6 N 0.29280(18) 0.46616(18) 0.30389(6) 0.0217(9) Uani 1 1 d . .
C32 C 0.5220(2) 0.2624(2) 0.16010(6) 0.0197(10) Uani 1 1 d . .
H32A H 0.5519 0.2961 0.1543 0.024 Uiso 1 1 calc R .
H32B H 0.4849 0.2560 0.1561 0.024 Uiso 1 1 calc R .
C48 C 0.4373(2) 0.3730(2) 0.34852(7) 0.0252(11) Uani 1 1 d D .
H48A H 0.4019 0.3408 0.3441 0.030 Uiso 1 1 calc R .
H48B H 0.4299 0.4043 0.3510 0.030 Uiso 1 1 calc R .
O7 O 0.42717(19) 0.5717(2) 0.10094(6) 0.0445(11) Uani 1 1 d . .
H7 H 0.4527 0.5984 0.1071 0.053 Uiso 1 1 d R .
C74 C 0.5855(2) 0.6768(2) 0.34552(8) 0.0275(12) Uani 1 1 d D .
H74A H 0.6223 0.7125 0.3459 0.033 Uiso 1 1 calc R .
H74B H 0.5929 0.6448 0.3463 0.033 Uiso 1 1 calc R .
C66 C 0.2757(2) 0.4090(2) 0.36417(7) 0.0239(11) Uani 1 1 d . .
C47 C 0.4307(2) 0.2541(2) 0.36321(7) 0.0214(10) Uani 1 1 d . .
H47A H 0.4101 0.2494 0.3738 0.026 Uiso 1 1 calc R .
H47B H 0.4479 0.2296 0.3637 0.026 Uiso 1 1 calc R .
C34 C 0.4885(2) 0.1066(2) 0.16452(6) 0.0215(11) Uani 1 1 d . .
H34A H 0.5290 0.1178 0.1649 0.026 Uiso 1 1 calc R .
H34B H 0.4726 0.0868 0.1538 0.026 Uiso 1 1 calc R .
C71 C 0.4890(2) 0.5698(2) 0.36232(8) 0.0270(12) Uani 1 1 d . .
H71A H 0.4536 0.5431 0.3682 0.032 Uiso 1 1 calc R .
H71B H 0.5211 0.5773 0.3697 0.032 Uiso 1 1 calc R .
C87 C 0.2118(2) 0.3788(2) 0.31802(7) 0.0271(12) Uani 1 1 d D .
H87A H 0.1747 0.3448 0.3157 0.033 Uiso 1 1 calc R .
H87B H 0.2360 0.3664 0.3236 0.033 Uiso 1 1 calc R .
C36 C 0.4569(2) 0.0663(2) 0.17922(7) 0.0227(11) Uani 1 1 d D .
H36A H 0.4157 0.0513 0.1782 0.027 Uiso 1 1 calc R .
H36B H 0.4640 0.0341 0.1792 0.027 Uiso 1 1 calc R .
C73 C 0.5485(2) 0.6747(2) 0.36023(7) 0.0256(11) Uani 1 1 d . .
H73A H 0.5660 0.6725 0.3708 0.031 Uiso 1 1 calc R .
H73B H 0.5466 0.7100 0.3604 0.031 Uiso 1 1 calc R .
C51 C 0.5502(2) 0.2851(2) 0.36687(6) 0.0169(9) Uani 1 1 d . .
H51A H 0.5904 0.3009 0.3701 0.020 Uiso 1 1 calc R .
H51B H 0.5276 0.2496 0.3732 0.020 Uiso 1 1 calc R .
C70 C 0.3852(2) 0.5798(2) 0.36555(6) 0.0177(10) Uani 1 1 d . .
H70A H 0.3821 0.5444 0.3700 0.021 Uiso 1 1 calc R .
H70B H 0.3561 0.5855 0.3712 0.021 Uiso 1 1 calc R .
C54 C 0.4121(2) 0.3439(2) 0.28650(6) 0.0202(10) Uani 1 1 d . .
C21 C 0.5061(2) 0.4406(2) 0.21464(6) 0.0237(11) Uani 1 1 d D .
H21A H 0.4880 0.4642 0.2157 0.028 Uiso 1 1 calc R .
H21B H 0.5471 0.4650 0.2167 0.028 Uiso 1 1 calc R .
C53 C 0.4256(2) 0.3141(2) 0.30056(7) 0.0218(11) Uani 1 1 d . .
C75 C 0.5228(2) 0.6128(2) 0.29532(7) 0.0257(12) Uani 1 1 d . .
C52 C 0.5785(2) 0.3899(2) 0.36729(6) 0.0173(10) Uani 1 1 d . .
H52A H 0.5675 0.4177 0.3710 0.021 Uiso 1 1 calc R .
H52B H 0.6136 0.3982 0.3732 0.021 Uiso 1 1 calc R .
C3 C 0.3739(2) 0.5593(2) 0.12758(6) 0.0193(10) Uani 1 1 d . .
C021 C 0.5304(2) 0.3288(2) 0.37179(6) 0.0174(10) Uani 1 1 d . .
C022 C 0.5279(2) 0.2096(2) 0.15553(6) 0.0205(10) Uani 1 1 d . .
C33 C 0.5878(2) 0.2212(2) 0.16101(6) 0.0200(10) Uani 1 1 d . .
H33A H 0.5961 0.1944 0.1551 0.024 Uiso 1 1 calc R .
H33B H 0.6163 0.2599 0.1575 0.024 Uiso 1 1 calc R .
C89 C 0.3519(2) 0.4291(2) 0.31663(7) 0.0273(12) Uani 1 1 d D .
H89A H 0.3217 0.3889 0.3161 0.033 Uiso 1 1 calc R .
H89B H 0.3889 0.4308 0.3160 0.033 Uiso 1 1 calc R .
C68 C 0.4472(2) 0.6870(2) 0.36490(6) 0.0197(10) Uani 1 1 d . .
H68A H 0.4117 0.6851 0.3687 0.024 Uiso 1 1 calc R .
H68B H 0.4790 0.7188 0.3709 0.024 Uiso 1 1 calc R .
C37 C 0.4229(2) 0.1446(2) 0.16149(7) 0.0274(12) Uani 1 1 d . .
H37A H 0.4230 0.1639 0.1510 0.033 Uiso 1 1 calc R .
H37B H 0.3999 0.1033 0.1595 0.033 Uiso 1 1 calc R .
C88 C 0.3457(2) 0.4620(2) 0.30200(7) 0.0254(11) Uani 1 1 d . .
H88A H 0.3792 0.5005 0.3016 0.030 Uiso 1 1 calc R .
H88B H 0.3440 0.4426 0.2914 0.030 Uiso 1 1 calc R .
C65 C 0.2407(2) 0.3749(2) 0.37921(6) 0.0228(11) Uani 1 1 d . .
C49 C 0.4545(2) 0.3549(2) 0.36473(7) 0.0229(11) Uani 1 1 d . .
H49A H 0.4838 0.3890 0.3706 0.027 Uiso 1 1 calc R .
H49B H 0.4212 0.3358 0.3722 0.027 Uiso 1 1 calc R .
C30 C 0.3884(2) 0.3394(3) 0.13427(7) 0.0279(12) Uani 1 1 d . .
H30 H 0.3551 0.3137 0.1401 0.033 Uiso 1 1 calc R .
C39 C 0.4298(2) 0.1158(2) 0.22890(6) 0.0205(10) Uani 1 1 d . .
C17 C 0.5959(2) 0.4065(2) 0.22887(6) 0.0159(9) Uani 1 1 d . .
H17A H 0.5909 0.4379 0.2330 0.019 Uiso 1 1 calc R .
H17B H 0.6294 0.4090 0.2345 0.019 Uiso 1 1 calc R .
C23 C 0.3994(2) 0.2799(2) 0.21002(7) 0.0250(11) Uani 1 1 d D .
H23A H 0.3643 0.2427 0.2109 0.030 Uiso 1 1 calc R .
H23B H 0.3889 0.3098 0.2101 0.030 Uiso 1 1 calc R .
C25 C 0.4419(2) 0.3621(2) 0.14220(6) 0.0206(10) Uani 1 1 d . .
C22 C 0.4389(2) 0.2882(2) 0.22485(7) 0.0211(10) Uani 1 1 d . .
H22A H 0.4193 0.2860 0.2355 0.025 Uiso 1 1 calc R .
H22B H 0.4485 0.2577 0.2248 0.025 Uiso 1 1 calc R .
C26 C 0.4909(2) 0.4010(2) 0.13344(7) 0.0277(12) Uani 1 1 d . .
H26 H 0.5269 0.4167 0.1386 0.033 Uiso 1 1 calc R .
C86 C 0.2398(2) 0.4089(2) 0.30131(7) 0.0278(12) Uani 1 1 d . .
H86A H 0.2498 0.3843 0.2948 0.033 Uiso 1 1 calc R .
H86B H 0.2121 0.4141 0.2947 0.033 Uiso 1 1 calc R .
C10 C 0.3534(3) 0.4201(3) 0.20445(7) 0.0330(13) Uani 1 1 d . .
C20 C 0.4806(2) 0.3923(2) 0.22751(7) 0.0231(11) Uani 1 1 d . .
H20A H 0.4959 0.4079 0.2387 0.028 Uiso 1 1 calc R .
H20B H 0.4391 0.3765 0.2279 0.028 Uiso 1 1 calc R .
C46 C 0.3891(2) 0.2354(2) 0.34871(7) 0.0231(11) Uani 1 1 d D .
H46A H 0.3618 0.1943 0.3495 0.028 Uiso 1 1 calc R .
H46B H 0.3677 0.2559 0.3490 0.028 Uiso 1 1 calc R .
C83 C 0.2416(2) 0.5197(2) 0.29730(6) 0.0239(11) Uani 1 1 d . .
H83A H 0.2436 0.5517 0.2909 0.029 Uiso 1 1 calc R .
H83B H 0.2067 0.4848 0.2939 0.029 Uiso 1 1 calc R .
C9 C 0.3975(3) 0.4691(3) 0.19412(7) 0.0327(13) Uani 1 1 d . .
C85 C 0.3489(2) 0.5712(2) 0.29783(6) 0.0248(11) Uani 1 1 d . .
H85A H 0.3817 0.5733 0.2919 0.030 Uiso 1 1 calc R .
H85B H 0.3443 0.6030 0.2939 0.030 Uiso 1 1 calc R .
C69 C 0.4455(2) 0.6308(2) 0.36969(7) 0.0209(10) Uani 1 1 d . .
C60 C 0.2406(2) 0.3248(2) 0.38420(7) 0.0248(11) Uani 1 1 d . .
H60 H 0.2623 0.3125 0.3782 0.030 Uiso 1 1 calc R .
C16 C 0.5308(2) 0.3427(2) 0.25273(6) 0.0208(10) Uani 1 1 d . .
H16A H 0.5300 0.3766 0.2568 0.025 Uiso 1 1 calc R .
H16B H 0.4932 0.3093 0.2549 0.025 Uiso 1 1 calc R .
C84 C 0.2942(2) 0.5137(2) 0.29311(6) 0.0226(11) Uani 1 1 d . .
C50 C 0.5185(2) 0.3250(2) 0.39108(7) 0.0251(11) Uani 1 1 d . .
H50A H 0.5063 0.3525 0.3941 0.030 Uiso 1 1 calc R .
H50B H 0.4871 0.2866 0.3938 0.030 Uiso 1 1 calc R .
C72 C 0.4936(3) 0.5424(2) 0.34551(8) 0.0343(13) Uani 1 1 d D .
H72A H 0.5327 0.5647 0.3412 0.041 Uiso 1 1 calc R .
H72B H 0.4862 0.5036 0.3479 0.041 Uiso 1 1 calc R .
C19 C 0.5524(2) 0.2992(2) 0.22762(6) 0.0163(9) Uani 1 1 d . .
H19A H 0.5916 0.3094 0.2305 0.020 Uiso 1 1 calc R .
H19B H 0.5265 0.2645 0.2339 0.020 Uiso 1 1 calc R .
C67 C 0.4546(2) 0.6300(2) 0.38929(7) 0.0301(13) Uani 1 1 d . .
H67A H 0.4232 0.6311 0.3952 0.036 Uiso 1 1 calc R .
H67B H 0.4529 0.5939 0.3923 0.036 Uiso 1 1 calc R .
C18 C 0.5421(2) 0.3484(2) 0.23331(6) 0.0156(9) Uani 1 1 d . .
C57 C 0.3858(3) 0.4001(3) 0.26123(7) 0.0320(13) Uani 1 1 d . .
H57 H 0.3770 0.4188 0.2528 0.038 Uiso 1 1 calc R .
C62 C 0.1751(2) 0.3119(2) 0.40721(7) 0.0281(12) Uani 1 1 d . .
H62 H 0.1530 0.2906 0.4165 0.034 Uiso 1 1 calc R .
O34 O 0.2772(3) 0.5274(3) 0.26339(6) 0.080(2) Uani 1 1 d . .
H34 H 0.2666 0.5097 0.2544 0.120 Uiso 1 1 calc R .
C61 C 0.2083(2) 0.2935(2) 0.39807(7) 0.0278(12) Uani 1 1 d . .
H61 H 0.2085 0.2602 0.4014 0.033 Uiso 1 1 calc R .
C40 C 0.3951(2) 0.1133(2) 0.24451(6) 0.0206(10) Uani 1 1 d . .
C1 C 0.3729(2) 0.5520(2) 0.10824(7) 0.0267(12) Uani 1 1 d . .
H1A H 0.3487 0.5113 0.1055 0.032 Uiso 1 1 calc R .
H1B H 0.3554 0.5725 0.1031 0.032 Uiso 1 1 calc R .
C15 C 0.3316(3) 0.3631(3) 0.19901(8) 0.0385(14) Uani 1 1 d . .
H15 H 0.3466 0.3553 0.1893 0.046 Uiso 1 1 calc R .
C31 C 0.5230(3) 0.2030(2) 0.13603(7) 0.0335(14) Uani 1 1 d . .
H31A H 0.4875 0.2014 0.1324 0.040 Uiso 1 1 calc R .
H31B H 0.5549 0.2371 0.1309 0.040 Uiso 1 1 calc R .
C81 C 0.4721(3) 0.5934(2) 0.26700(7) 0.0341(14) Uani 1 1 d . .
H81 H 0.4455 0.6015 0.2721 0.041 Uiso 1 1 calc R .
C59 C 0.4501(2) 0.3999(2) 0.28237(7) 0.0258(11) Uani 1 1 d . .
H59 H 0.4854 0.4192 0.2880 0.031 Uiso 1 1 calc R .
C58 C 0.4371(2) 0.4288(2) 0.26990(7) 0.0309(12) Uani 1 1 d . .
H58 H 0.4631 0.4673 0.2675 0.037 Uiso 1 1 calc R .
C14 C 0.2879(3) 0.3189(3) 0.20799(8) 0.0429(16) Uani 1 1 d . .
H14 H 0.2730 0.2811 0.2042 0.051 Uiso 1 1 calc R .
C64 C 0.2081(2) 0.3933(2) 0.38853(7) 0.0286(12) Uani 1 1 d . .
H64 H 0.2085 0.4270 0.3854 0.034 Uiso 1 1 calc R .
C6 C 0.4801(3) 0.5303(4) 0.14841(9) 0.056(2) Uani 1 1 d D .
H6A H 0.5212 0.5550 0.1464 0.068 Uiso 1 1 calc R .
H6B H 0.4722 0.4907 0.1488 0.068 Uiso 1 1 calc R .
C8 C 0.3377(4) 0.4235(3) 0.15055(8) 0.0474(18) Uani 1 1 d D .
H8A H 0.3059 0.3848 0.1485 0.057 Uiso 1 1 calc R .
H8B H 0.3718 0.4207 0.1530 0.057 Uiso 1 1 calc R .
C42 C 0.3235(3) 0.0581(3) 0.26587(7) 0.0355(14) Uani 1 1 d . .
H42 H 0.2982 0.0227 0.2708 0.043 Uiso 1 1 calc R .
C63 C 0.1755(2) 0.3617(3) 0.40232(7) 0.0299(12) Uani 1 1 d . .
H63 H 0.1537 0.3740 0.4084 0.036 Uiso 1 1 calc R .
C76 C 0.5169(2) 0.5967(2) 0.27646(7) 0.0291(12) Uani 1 1 d . .
C44 C 0.3665(3) 0.1612(3) 0.26516(8) 0.0424(16) Uani 1 1 d . .
H44 H 0.3700 0.1951 0.2696 0.051 Uiso 1 1 calc R .
C28 C 0.4331(3) 0.3932(3) 0.10899(8) 0.0395(15) Uani 1 1 d . .
H28 H 0.4302 0.4033 0.0978 0.047 Uiso 1 1 calc R .
C77 C 0.5570(3) 0.5860(2) 0.26851(8) 0.0364(14) Uani 1 1 d . .
H77 H 0.5881 0.5891 0.2747 0.044 Uiso 1 1 calc R .
C45 C 0.4003(3) 0.1635(3) 0.25131(7) 0.0333(13) Uani 1 1 d . .
H45 H 0.4265 0.1990 0.2466 0.040 Uiso 1 1 calc R .
C82 C 0.2958(3) 0.5002(3) 0.27403(7) 0.0344(13) Uani 1 1 d . .
H82A H 0.3351 0.5112 0.2710 0.041 Uiso 1 1 calc R .
H82B H 0.2721 0.4589 0.2723 0.041 Uiso 1 1 calc R .
C43 C 0.3282(3) 0.1091(3) 0.27228(8) 0.0407(16) Uani 1 1 d . .
H43 H 0.3052 0.1076 0.2814 0.049 Uiso 1 1 calc R .
C11 C 0.3318(3) 0.4316(3) 0.21915(8) 0.0447(17) Uani 1 1 d . .
H11 H 0.3466 0.4694 0.2230 0.054 Uiso 1 1 calc R .
C55 C 0.3605(3) 0.3153(3) 0.27775(9) 0.050(2) Uani 1 1 d . .
H55 H 0.3341 0.2770 0.2804 0.060 Uiso 1 1 calc R .
C2 C 0.4163(3) 0.6219(2) 0.13235(7) 0.0394(16) Uani 1 1 d . .
H2A H 0.4529 0.6338 0.1267 0.047 Uiso 1 1 calc R .
H2B H 0.4017 0.6463 0.1282 0.047 Uiso 1 1 calc R .
C41 C 0.3569(2) 0.0612(3) 0.25206(7) 0.0308(12) Uani 1 1 d . .
H41 H 0.3536 0.0273 0.2477 0.037 Uiso 1 1 calc R .
C27 C 0.4865(3) 0.4168(3) 0.11676(8) 0.0355(14) Uani 1 1 d . .
H27 H 0.5195 0.4433 0.1109 0.043 Uiso 1 1 calc R .
C29 C 0.3843(3) 0.3547(3) 0.11773(8) 0.0371(14) Uani 1 1 d . .
H29 H 0.3484 0.3389 0.1125 0.044 Uiso 1 1 calc R .
C12 C 0.2879(3) 0.3861(4) 0.22802(9) 0.055(2) Uani 1 1 d . .
H12A H 0.2732 0.3938 0.2378 0.066 Uiso 1 1 calc R .
O10 O 0.5234(4) 0.1561(3) 0.12999(8) 0.095(2) Uani 1 1 d . .
H10 H 0.5296 0.1626 0.1194 0.114 Uiso 1 1 d R .
C13 C 0.2652(3) 0.3291(4) 0.22269(9) 0.053(2) Uani 1 1 d . .
H13A H 0.2358 0.2988 0.2288 0.063 Uiso 1 1 calc R .
C7 C 0.3482(4) 0.4594(3) 0.13483(9) 0.066(3) Uani 1 1 d . .
H7A H 0.3634 0.4455 0.1259 0.079 Uiso 1 1 calc R .
H7B H 0.3117 0.4545 0.1309 0.079 Uiso 1 1 calc R .
C78 C 0.5511(3) 0.5707(3) 0.25141(9) 0.0459(18) Uani 1 1 d . .
H78 H 0.5780 0.5633 0.2462 0.055 Uiso 1 1 calc R .
C38 C 0.3954(3) 0.1603(5) 0.17470(11) 0.072(3) Uani 1 1 d . U
H38A H 0.4000 0.1976 0.1718 0.087 Uiso 1 1 calc R .
H38B H 0.3544 0.1325 0.1745 0.087 Uiso 1 1 calc R .
C5 C 0.4496(3) 0.5361(4) 0.13469(9) 0.063(3) Uani 1 1 d . .
H5A H 0.4500 0.5124 0.1254 0.076 Uiso 1 1 calc R .
H5B H 0.4707 0.5759 0.1309 0.076 Uiso 1 1 calc R .
C79 C 0.5058(4) 0.5666(3) 0.24226(9) 0.0489(19) Uani 1 1 d . .
H79 H 0.5016 0.5558 0.2308 0.059 Uiso 1 1 calc R .
C4 C 0.3124(3) 0.5451(4) 0.13252(7) 0.051(2) Uani 1 1 d . .
H4A H 0.3053 0.5747 0.1280 0.061 Uiso 1 1 calc R .
H4B H 0.2848 0.5086 0.1274 0.061 Uiso 1 1 calc R .
C80 C 0.4659(3) 0.5782(3) 0.24987(8) 0.0438(16) Uani 1 1 d . .
H80 H 0.4353 0.5759 0.2436 0.053 Uiso 1 1 calc R .
C56 C 0.3477(3) 0.3434(3) 0.26516(10) 0.057(2) Uani 1 1 d . .
H56 H 0.3129 0.3236 0.2593 0.069 Uiso 1 1 calc R .
O25 O 0.5069(4) 0.6757(4) 0.39500(10) 0.128(4) Uani 1 1 d . U
H25 H 0.5261 0.6946 0.3868 0.193 Uiso 1 1 calc GR .
O6 O 0.30393(16) 0.54138(18) 0.15032(4) 0.0277(9) Uani 1 1 d . .
O39 O 0.58880(13) 0.39539(13) 0.34955(4) 0.0149(6) Uani 1 1 d . .

loop_
_atom_site_aniso_label
_atom_site_aniso_U_11
_atom_site_aniso_U_22
_atom_site_aniso_U_33
_atom_site_aniso_U_23
_atom_site_aniso_U_13
_atom_site_aniso_U_12
Tb2 0.01243(11) 0.01195(11) 0.01562(11) -0.00030(8) -0.00102(8) 0.00565(9)
Tb6 0.01114(11) 0.01138(11) 0.01548(11) 0.00027(8) 0.00020(8) 0.00560(9)
Tb3 0.01269(11) 0.01381(11) 0.01595(11) 0.00132(8) -0.00064(8) 0.00737(9)
Tb4 0.01310(11) 0.01323(11) 0.01794(11) -0.00117(8) 0.00055(8) 0.00622(9)
Tb5 0.01337(11) 0.01433(11) 0.02158(12) -0.00109(9) 0.00240(9) 0.00672(9)
Tb1 0.01517(11) 0.01408(11) 0.01783(11) 0.00016(8) -0.00010(8) 0.00846(9)
O24 0.0149(16) 0.0156(16) 0.0213(17) -0.0023(13) 0.0003(13) 0.0068(14)
O36 0.0172(17) 0.0197(17) 0.0215(18) -0.0007(14) -0.0040(14) 0.0102(15)
O40 0.0227(18) 0.0185(17) 0.0117(15) -0.0025(13) -0.0008(13) 0.0121(15)
O11 0.0174(17) 0.0196(17) 0.0138(16) -0.0004(13) -0.0012(13) 0.0093(14)
O37 0.0220(18) 0.0153(17) 0.0277(19) 0.0023(14) 0.0010(15) 0.0115(15)
O29 0.024(2) 0.030(2) 0.030(2) -0.0044(16) 0.0086(16) 0.0136(17)
O4 0.0210(19) 0.0229(19) 0.036(2) 0.0001(16) -0.0022(16) 0.0142(16)
O14 0.0198(17) 0.0187(17) 0.0124(16) 0.0004(13) -0.0017(13) 0.0105(14)
O30 0.0129(17) 0.0194(18) 0.030(2) -0.0040(15) 0.0004(14) 0.0072(14)
O23 0.0233(18) 0.0167(17) 0.0231(18) 0.0031(14) 0.0024(14) 0.0087(15)
O27 0.0241(18) 0.0170(17) 0.0160(17) 0.0033(13) 0.0012(13) 0.0107(15)
O18 0.0174(17) 0.0169(16) 0.0127(16) 0.0015(12) 0.0005(12) 0.0086(14)
O12 0.029(2) 0.0145(17) 0.0202(18) -0.0002(14) 0.0025(15) 0.0033(15)
O31 0.0131(16) 0.0210(18) 0.0198(17) -0.0044(14) -0.0024(13) 0.0076(14)
O6AA 0.0165(17) 0.0193(18) 0.035(2) -0.0004(15) 0.0025(15) 0.0092(15)
O38 0.0152(17) 0.0115(16) 0.0277(19) -0.0019(14) -0.0002(14) 0.0037(14)
O16 0.0197(18) 0.0201(18) 0.0210(18) 0.0018(14) -0.0041(14) 0.0096(15)
O19 0.0158(16) 0.0147(16) 0.0122(15) 0.0005(12) 0.0025(12) 0.0067(14)
O15 0.0181(19) 0.039(2) 0.0239(19) -0.0006(16) -0.0046(15) 0.0115(17)
O33 0.0183(17) 0.0207(18) 0.0190(17) -0.0029(14) 0.0022(14) 0.0065(15)
O20 0.0156(17) 0.0231(18) 0.0239(18) -0.0004(15) -0.0010(14) 0.0085(15)
O32 0.0207(18) 0.0181(17) 0.0286(19) 0.0006(15) 0.0029(15) 0.0111(15)
O5 0.036(2) 0.0153(17) 0.0174(18) -0.0003(14) 0.0010(15) 0.0079(16)
O17 0.031(2) 0.028(2) 0.0253(19) -0.0025(15) -0.0049(15) 0.0230(17)
O26 0.0172(18) 0.0147(17) 0.045(2) -0.0037(16) 0.0016(16) 0.0066(15)
O9 0.0195(18) 0.0188(18) 0.0239(18) 0.0025(14) 0.0028(14) 0.0046(15)
O8 0.034(2) 0.0218(19) 0.0262(19) 0.0048(15) 0.0080(16) 0.0124(17)
O28 0.022(2) 0.026(2) 0.039(2) 0.0065(17) 0.0132(17) 0.0142(17)
O3 0.0192(18) 0.0172(18) 0.038(2) 0.0047(16) -0.0015(16) 0.0064(15)
O1 0.040(2) 0.039(2) 0.038(2) 0.0077(18) -0.0040(19) 0.030(2)
O22 0.054(3) 0.038(2) 0.047(3) 0.021(2) 0.026(2) 0.036(2)
O13 0.022(2) 0.072(3) 0.029(2) 0.002(2) -0.0035(17) 0.025(2)
O2 0.069(3) 0.040(2) 0.024(2) -0.0053(17) -0.011(2) 0.043(2)
O35 0.0165(19) 0.041(3) 0.052(3) 0.027(2) -0.0068(18) 0.0011(18)
N3 0.021(2) 0.015(2) 0.025(2) -0.0052(16) -0.0082(17) 0.0106(18)
N4 0.018(2) 0.0120(19) 0.024(2) 0.0010(16) 0.0032(17) 0.0048(17)
O41 0.038(2) 0.038(2) 0.0147(18) -0.0010(16) 0.0001(16) 0.0083(19)
O21 0.043(2) 0.048(2) 0.0108(17) 0.0011(16) -0.0007(16) 0.030(2)
N2 0.0130(19) 0.016(2) 0.024(2) 0.0013(16) 0.0043(16) 0.0082(17)
N1 0.025(2) 0.015(2) 0.026(2) -0.0046(17) -0.0004(18) 0.0135(18)
N5 0.0093(19) 0.015(2) 0.036(2) 0.0015(17) -0.0011(17) 0.0038(17)
C24 0.024(3) 0.022(3) 0.020(2) -0.004(2) -0.004(2) 0.017(2)
N6 0.020(2) 0.016(2) 0.025(2) -0.0057(17) 0.0008(17) 0.0062(18)
C32 0.022(3) 0.020(2) 0.019(2) -0.0029(19) -0.0052(19) 0.011(2)
C48 0.021(3) 0.023(3) 0.037(3) 0.004(2) 0.006(2) 0.015(2)
O7 0.039(3) 0.055(3) 0.034(2) -0.005(2) 0.0012(19) 0.019(2)
C74 0.014(2) 0.017(3) 0.049(3) 0.004(2) -0.001(2) 0.006(2)
C66 0.023(3) 0.018(2) 0.029(3) 0.003(2) -0.002(2) 0.009(2)
C47 0.019(2) 0.016(2) 0.026(3) 0.005(2) 0.010(2) 0.006(2)
C34 0.025(3) 0.017(2) 0.020(2) -0.0085(19) -0.006(2) 0.009(2)
C71 0.017(3) 0.015(2) 0.048(3) 0.006(2) 0.001(2) 0.008(2)
C87 0.028(3) 0.015(2) 0.038(3) -0.010(2) -0.001(2) 0.010(2)
C36 0.023(3) 0.011(2) 0.033(3) -0.006(2) -0.006(2) 0.008(2)
C73 0.016(2) 0.018(3) 0.038(3) 0.001(2) -0.007(2) 0.005(2)
C51 0.022(2) 0.017(2) 0.012(2) 0.0003(18) 0.0020(18) 0.010(2)
C70 0.019(2) 0.017(2) 0.018(2) 0.0031(18) 0.0012(18) 0.009(2)
C54 0.017(2) 0.025(3) 0.017(2) 0.004(2) -0.0023(19) 0.009(2)
C21 0.030(3) 0.025(3) 0.025(3) -0.003(2) -0.003(2) 0.021(2)
C53 0.013(2) 0.019(2) 0.028(3) 0.004(2) -0.002(2) 0.004(2)
C75 0.027(3) 0.016(2) 0.037(3) 0.005(2) 0.013(2) 0.012(2)
C52 0.023(2) 0.016(2) 0.012(2) -0.0024(17) 0.0054(18) 0.009(2)
C3 0.019(2) 0.022(3) 0.017(2) -0.0036(19) -0.0021(19) 0.011(2)
C021 0.019(2) 0.017(2) 0.016(2) -0.0005(18) 0.0024(18) 0.009(2)
C022 0.024(3) 0.020(2) 0.016(2) -0.0044(19) -0.0058(19) 0.010(2)
C33 0.023(3) 0.019(2) 0.015(2) -0.0012(19) -0.0004(19) 0.009(2)
C89 0.024(3) 0.022(3) 0.037(3) -0.009(2) -0.001(2) 0.013(2)
C68 0.024(3) 0.020(2) 0.016(2) 0.0014(19) -0.0001(19) 0.012(2)
C37 0.020(3) 0.026(3) 0.037(3) -0.001(2) -0.011(2) 0.012(2)
C88 0.022(3) 0.024(3) 0.028(3) -0.008(2) 0.000(2) 0.010(2)
C65 0.022(3) 0.024(3) 0.020(2) 0.001(2) -0.003(2) 0.010(2)
C49 0.020(3) 0.022(3) 0.029(3) 0.001(2) 0.011(2) 0.012(2)
C30 0.025(3) 0.035(3) 0.025(3) -0.003(2) -0.004(2) 0.017(3)
C39 0.017(2) 0.021(3) 0.020(2) 0.005(2) 0.0008(19) 0.007(2)
C17 0.020(2) 0.015(2) 0.012(2) -0.0012(17) 0.0005(18) 0.008(2)
C23 0.013(2) 0.026(3) 0.033(3) 0.002(2) 0.003(2) 0.007(2)
C25 0.022(3) 0.019(2) 0.023(3) -0.002(2) -0.006(2) 0.012(2)
C22 0.014(2) 0.020(3) 0.028(3) 0.005(2) 0.005(2) 0.008(2)
C26 0.029(3) 0.028(3) 0.024(3) -0.004(2) -0.009(2) 0.013(2)
C86 0.025(3) 0.024(3) 0.031(3) -0.013(2) -0.004(2) 0.010(2)
C10 0.042(3) 0.051(4) 0.024(3) 0.001(3) -0.006(2) 0.037(3)
C20 0.024(3) 0.026(3) 0.028(3) 0.000(2) 0.001(2) 0.019(2)
C46 0.017(2) 0.013(2) 0.034(3) 0.002(2) 0.005(2) 0.004(2)
C83 0.027(3) 0.024(3) 0.020(3) -0.003(2) -0.004(2) 0.012(2)
C9 0.044(4) 0.041(3) 0.024(3) 0.001(2) -0.010(2) 0.029(3)
C85 0.026(3) 0.027(3) 0.016(2) -0.002(2) 0.001(2) 0.010(2)
C69 0.020(2) 0.019(2) 0.025(3) 0.001(2) -0.001(2) 0.011(2)
C60 0.025(3) 0.024(3) 0.024(3) -0.001(2) -0.005(2) 0.011(2)
C16 0.025(3) 0.021(2) 0.016(2) -0.0009(19) 0.0036(19) 0.011(2)
C84 0.026(3) 0.025(3) 0.015(2) -0.004(2) -0.002(2) 0.012(2)
C50 0.029(3) 0.021(3) 0.021(3) -0.002(2) 0.007(2) 0.009(2)
C72 0.029(3) 0.025(3) 0.052(4) 0.001(3) 0.000(3) 0.016(3)
C19 0.016(2) 0.020(2) 0.014(2) -0.0018(18) -0.0031(18) 0.011(2)
C67 0.028(3) 0.022(3) 0.027(3) -0.001(2) -0.012(2) 0.002(2)
C18 0.016(2) 0.014(2) 0.015(2) 0.0030(17) 0.0009(18) 0.0063(19)
C57 0.035(3) 0.047(4) 0.022(3) 0.006(2) -0.002(2) 0.026(3)
C62 0.033(3) 0.030(3) 0.019(3) 0.003(2) -0.003(2) 0.014(3)
O34 0.144(6) 0.104(5) 0.028(3) -0.008(3) -0.013(3) 0.089(5)
C61 0.029(3) 0.021(3) 0.031(3) -0.001(2) -0.007(2) 0.011(2)
C40 0.018(2) 0.026(3) 0.017(2) 0.003(2) 0.0002(19) 0.010(2)
C1 0.023(3) 0.032(3) 0.020(3) -0.007(2) 0.003(2) 0.010(2)
C15 0.043(4) 0.047(4) 0.037(3) 0.000(3) -0.007(3) 0.031(3)
C31 0.048(4) 0.028(3) 0.020(3) -0.009(2) -0.005(2) 0.015(3)
C81 0.040(3) 0.027(3) 0.028(3) 0.005(2) 0.016(3) 0.011(3)
C59 0.022(3) 0.026(3) 0.027(3) -0.001(2) -0.008(2) 0.010(2)
C58 0.031(3) 0.027(3) 0.029(3) 0.004(2) -0.003(2) 0.010(2)
C14 0.038(4) 0.057(4) 0.041(4) 0.005(3) -0.007(3) 0.029(3)
C64 0.033(3) 0.029(3) 0.031(3) 0.005(2) 0.006(2) 0.021(3)
C6 0.031(4) 0.090(6) 0.053(4) -0.018(4) 0.006(3) 0.034(4)
C8 0.078(5) 0.015(3) 0.036(3) -0.002(2) 0.002(3) 0.013(3)
C42 0.026(3) 0.042(4) 0.026(3) 0.007(3) 0.002(2) 0.007(3)
C63 0.033(3) 0.034(3) 0.026(3) 0.000(2) 0.003(2) 0.020(3)
C76 0.031(3) 0.018(3) 0.036(3) 0.008(2) 0.017(2) 0.011(2)
C44 0.064(5) 0.053(4) 0.032(3) 0.008(3) 0.012(3) 0.045(4)
C28 0.052(4) 0.043(4) 0.022(3) -0.004(3) -0.016(3) 0.023(3)
C77 0.043(4) 0.024(3) 0.046(4) 0.009(3) 0.024(3) 0.019(3)
C45 0.038(3) 0.034(3) 0.031(3) 0.007(2) 0.008(3) 0.020(3)
C82 0.037(3) 0.042(3) 0.023(3) -0.005(2) -0.003(2) 0.019(3)
C43 0.036(3) 0.069(5) 0.028(3) 0.010(3) 0.012(3) 0.034(3)
C11 0.064(5) 0.074(5) 0.025(3) 0.003(3) -0.007(3) 0.056(4)
C55 0.023(3) 0.042(4) 0.053(4) 0.022(3) -0.017(3) -0.007(3)
C2 0.074(5) 0.017(3) 0.015(3) -0.004(2) 0.000(3) 0.014(3)
C41 0.029(3) 0.030(3) 0.027(3) 0.000(2) 0.000(2) 0.010(2)
C27 0.040(3) 0.028(3) 0.029(3) 0.002(2) -0.005(3) 0.010(3)
C29 0.037(3) 0.045(4) 0.027(3) -0.008(3) -0.016(3) 0.018(3)
C12 0.061(5) 0.110(7) 0.029(3) 0.011(4) 0.004(3) 0.069(5)
O10 0.162(7) 0.104(5) 0.056(4) -0.020(4) -0.024(4) 0.094(6)
C13 0.041(4) 0.084(6) 0.042(4) 0.014(4) -0.007(3) 0.038(4)
C7 0.124(8) 0.012(3) 0.035(4) -0.005(3) -0.012(4) 0.013(4)
C78 0.055(4) 0.035(3) 0.052(4) 0.007(3) 0.031(4) 0.025(3)
C38 0.038(4) 0.120(7) 0.067(5) -0.052(5) -0.028(3) 0.045(4)
C5 0.070(5) 0.132(8) 0.040(4) 0.026(4) 0.022(4) 0.090(6)
C79 0.076(5) 0.027(3) 0.036(4) 0.007(3) 0.020(4) 0.020(4)
C4 0.039(4) 0.125(7) 0.015(3) 0.015(3) 0.007(2) 0.060(4)
C80 0.061(4) 0.038(4) 0.031(3) 0.010(3) 0.012(3) 0.024(3)
C56 0.029(3) 0.065(5) 0.056(4) 0.024(4) -0.027(3) 0.006(3)
O25 0.112(7) 0.100(6) 0.076(5) 0.017(4) -0.027(5) -0.020(5)
O6 0.0243(19) 0.053(3) 0.0138(17) 0.0061(16) 0.0024(14) 0.0256(19)
O39 0.0150(16) 0.0135(16) 0.0133(16) 0.0022(12) 0.0034(12) 0.0048(13)

loop_
_atom_type_symbol
_atom_type_description
_atom_type_scat_dispersion_real
_atom_type_scat_dispersion_imag
_atom_type_scat_source
C C 0.0033 0.0016 'International Tables Vol C Tables 4.2.6.8 and 6.1.1.4'
H H 0.0000 0.0000 'International Tables Vol C Tables 4.2.6.8 and 6.1.1.4'
N N 0.0061 0.0033 'International Tables Vol C Tables 4.2.6.8 and 6.1.1.4'
O O 0.0106 0.0060 'International Tables Vol C Tables 4.2.6.8 and 6.1.1.4'
Tb Tb -0.1723 4.1537 'International Tables Vol C Tables 4.2.6.8 and 6.1.1.4'

loop_
_geom_angle_atom_site_label_1
_geom_angle_atom_site_label_2
_geom_angle_atom_site_label_3
_geom_angle
_geom_angle_site_symmetry_1
_geom_angle_site_symmetry_3
Tb3 Tb2 Tb3 120.125(8) . 2_655
O11 Tb2 Tb3 35.34(8) . 2_655
O11 Tb2 Tb3 98.33(8) . .
O11 Tb2 O12 89.98(12) . .
O11 Tb2 O9 149.95(12) . .
O11 Tb2 O13 132.08(13) . .
O11 Tb2 N3 67.21(12) . .
O14 Tb2 Tb3 109.12(8) . 2_655
O14 Tb2 Tb3 34.59(8) . .
O14 Tb2 O11 76.11(11) . .
O14 Tb2 O12 135.16(12) . .
O14 Tb2 O9 131.91(12) . .
O14 Tb2 O13 82.27(13) . .
O14 Tb2 N3 68.94(12) . .
O18 Tb2 Tb3 108.56(8) . 2_655
O18 Tb2 Tb3 34.16(8) . .
O18 Tb2 O11 107.08(12) . .
O18 Tb2 O14 67.38(11) . .
O18 Tb2 O12 155.71(11) . .
O18 Tb2 O19 90.10(11) . 2_655
O18 Tb2 O9 80.42(11) . .
O18 Tb2 O13 102.96(14) . .
O18 Tb2 N3 135.91(12) . .
O12 Tb2 Tb3 161.70(9) . .
O12 Tb2 Tb3 75.43(9) . 2_655
O12 Tb2 O9 76.36(12) . .
O12 Tb2 O13 76.14(15) . .
O12 Tb2 N3 66.38(12) . .
O19 Tb2 Tb3 117.93(8) 2_655 .
O19 Tb2 Tb3 34.48(8) 2_655 2_655
O19 Tb2 O11 67.86(11) 2_655 .
O19 Tb2 O14 129.25(11) 2_655 .
O19 Tb2 O12 80.29(12) 2_655 .
O19 Tb2 O9 83.36(12) 2_655 .
O19 Tb2 O13 148.42(13) 2_655 .
O19 Tb2 N3 122.87(12) 2_655 .
O9 Tb2 Tb3 114.63(9) . 2_655
O9 Tb2 Tb3 102.81(8) . .
O9 Tb2 O13 70.94(13) . .
O9 Tb2 N3 127.40(13) . .
O13 Tb2 Tb3 148.47(12) . 2_655
O13 Tb2 Tb3 86.26(12) . .
O13 Tb2 N3 65.18(14) . .
N3 Tb2 Tb3 90.92(9) . 2_655
N3 Tb2 Tb3 101.83(9) . .
Tb6 Tb6 Tb6 119.167(2) 17 18_545
O36 Tb6 Tb6 105.89(8) . 17
O36 Tb6 Tb6 114.53(8) . 18_545
O36 Tb6 O37 70.31(11) . .
O36 Tb6 O38 75.02(12) . .
O36 Tb6 N4 123.70(12) . .
O40 Tb6 Tb6 107.89(8) 17 18_545
O40 Tb6 Tb6 35.15(8) 17 17
O40 Tb6 Tb6 99.27(8) . 17
O40 Tb6 Tb6 34.90(8) . 18_545
O40 Tb6 O36 148.82(11) . .
O40 Tb6 O36 82.94(11) 17 .
O40 Tb6 O40 109.12(16) 17 .
O40 Tb6 O37 96.89(11) 17 .
O40 Tb6 O37 133.20(11) . .
O40 Tb6 O38 86.04(12) . .
O40 Tb6 O38 155.91(11) 17 .
O40 Tb6 N4 67.18(12) . .
O40 Tb6 N4 136.48(12) 17 .
O37 Tb6 Tb6 155.09(8) . 18_545
O37 Tb6 Tb6 80.10(8) . 17
O37 Tb6 N4 67.16(12) . .
O38 Tb6 Tb6 73.61(8) . 18_545
O38 Tb6 Tb6 163.52(8) . 17
O38 Tb6 O37 84.89(11) . .
O38 Tb6 N4 66.19(12) . .
N4 Tb6 Tb6 92.21(9) . 18_545
N4 Tb6 Tb6 101.34(9) . 17
O39 Tb6 Tb6 34.23(8) 18_545 18_545
O39 Tb6 Tb6 33.55(8) . 17
O39 Tb6 Tb6 117.99(8) 18_545 17
O39 Tb6 Tb6 108.67(8) . 18_545
O39 Tb6 O36 84.02(11) 18_545 .
O39 Tb6 O36 133.32(11) . .
O39 Tb6 O40 89.80(12) 18_545 17
O39 Tb6 O40 67.85(11) 18_545 .
O39 Tb6 O40 67.43(11) . 17
O39 Tb6 O40 77.13(11) . .
O39 Tb6 O37 152.34(12) 18_545 .
O39 Tb6 O37 78.12(11) . .
O39 Tb6 O38 78.48(11) 18_545 .
O39 Tb6 O38 135.86(11) . .
O39 Tb6 N4 123.56(12) 18_545 .
O39 Tb6 N4 69.66(12) . .
O39 Tb6 O39 128.81(16) 18_545 .
Tb2 Tb3 Tb2 118.591(8) . 3_665
O11 Tb3 Tb2 104.54(8) 3_665 .
O11 Tb3 Tb2 35.26(8) 3_665 3_665
O11 Tb3 O16 83.37(11) 3_665 .
O11 Tb3 O20 156.42(11) 3_665 .
O11 Tb3 O17 105.06(12) 3_665 .
O11 Tb3 N2 135.72(12) 3_665 .
O14 Tb3 Tb2 34.97(8) . .
O14 Tb3 Tb2 116.32(8) . 3_665
O14 Tb3 O11 86.30(11) . 3_665
O14 Tb3 O16 81.38(11) . .
O14 Tb3 O19 128.22(11) . .
O14 Tb3 O20 79.73(12) . .
O14 Tb3 O17 149.00(12) . .
O14 Tb3 N2 125.06(12) . .
O18 Tb3 Tb2 99.88(8) . 3_665
O18 Tb3 Tb2 33.94(8) . .
O18 Tb3 O11 106.23(11) . 3_665
O18 Tb3 O14 67.53(11) . .
O18 Tb3 O16 146.36(12) . .
O18 Tb3 O19 77.80(11) . .
O18 Tb3 O20 85.92(12) . .
O18 Tb3 O17 132.63(12) . .
O18 Tb3 N2 67.35(12) . .
O16 Tb3 Tb2 112.75(8) . .
O16 Tb3 Tb2 105.39(8) . 3_665
O16 Tb3 O20 75.87(12) . .
O16 Tb3 O17 71.69(12) . .
O16 Tb3 N2 127.29(12) . .
O19 Tb3 Tb2 34.15(8) . 3_665
O19 Tb3 Tb2 108.35(8) . .
O19 Tb3 O11 67.47(11) . 3_665
O19 Tb3 O16 134.27(11) . .
O19 Tb3 O20 135.83(11) . .
O19 Tb3 O17 82.48(11) . .
O19 Tb3 N2 68.40(11) . .
O20 Tb3 Tb2 74.15(8) . .
O20 Tb3 Tb2 163.96(8) . 3_665
O20 Tb3 O17 79.07(12) . .
O20 Tb3 N2 67.43(12) . .
O17 Tb3 Tb2 150.39(9) . .
O17 Tb3 Tb2 86.12(9) . 3_665
O17 Tb3 N2 65.38(12) . .
N2 Tb3 Tb2 92.43(8) . .
N2 Tb3 Tb2 100.83(9) . 3_665
Tb5 Tb4 Tb5 117.530(8) . 3_565
O24 Tb4 Tb5 115.37(8) . 3_565
O24 Tb4 Tb5 34.94(8) . .
O24 Tb4 O30 156.68(12) . .
O24 Tb4 O23 83.96(12) . .
O24 Tb4 O27 88.84(12) . 3_565
O24 Tb4 O31 126.94(12) . .
O24 Tb4 O33 68.40(12) . .
O24 Tb4 O32 82.35(11) . .
O24 Tb4 N6 124.95(12) . .
O30 Tb4 Tb5 75.17(8) . 3_565
O30 Tb4 Tb5 159.80(8) . .
O30 Tb4 O32 88.22(11) . .
O30 Tb4 N6 68.54(12) . .
O23 Tb4 Tb5 107.86(8) . 3_565
O23 Tb4 Tb5 114.24(8) . .
O23 Tb4 O30 72.83(12) . .
O23 Tb4 O32 72.12(12) . .
O23 Tb4 N6 122.07(13) . .
O27 Tb4 Tb5 34.81(8) 3_565 3_565
O27 Tb4 Tb5 108.51(9) 3_565 .
O27 Tb4 O30 90.79(12) 3_565 .
O27 Tb4 O23 83.55(12) 3_565 .
O27 Tb4 O31 67.97(12) 3_565 .
O27 Tb4 O33 109.15(12) 3_565 .
O27 Tb4 O32 154.81(12) 3_565 .
O27 Tb4 N6 136.80(13) 3_565 .
O31 Tb4 Tb5 34.03(8) . 3_565
O31 Tb4 Tb5 107.26(8) . .
O31 Tb4 O30 73.93(12) . .
O31 Tb4 O23 135.36(12) . .
O31 Tb4 O32 135.20(12) . .
O31 Tb4 N6 69.91(13) . .
O33 Tb4 Tb5 35.18(9) . .
O33 Tb4 Tb5 97.26(9) . 3_565
O33 Tb4 O30 133.07(12) . .
O33 Tb4 O23 148.79(12) . .
O33 Tb4 O31 75.23(12) . .
O33 Tb4 O32 89.50(12) . .
O33 Tb4 N6 68.08(12) . .
O32 Tb4 Tb5 76.86(8) . .
O32 Tb4 Tb5 162.27(8) . 3_565
O32 Tb4 N6 65.32(13) . .
N6 Tb4 Tb5 92.61(9) . .
N6 Tb4 Tb5 102.03(10) . 3_565
Tb4 Tb5 Tb4 120.518(8) . 2_665
O24 Tb5 Tb4 34.06(8) . .
O24 Tb5 Tb4 107.73(8) . 2_665
O24 Tb5 O29 135.24(12) . .
O24 Tb5 O6AA 135.51(12) . .
O24 Tb5 O26 76.90(12) . .
O24 Tb5 N5 69.03(12) . .
O29 Tb5 Tb4 111.49(9) . 2_665
O29 Tb5 Tb4 104.63(9) . .
O29 Tb5 O6AA 73.09(13) . .
O29 Tb5 O26 74.94(13) . .
O29 Tb5 N5 128.17(13) . .
O27 Tb5 Tb4 34.05(8) . 2_665
O27 Tb5 Tb4 101.82(9) . .
O27 Tb5 O24 77.53(12) . .
O27 Tb5 O29 145.20(12) . .
O27 Tb5 O6AA 90.57(12) . .
O27 Tb5 O26 134.13(12) . .
O27 Tb5 N5 67.24(12) . .
O31 Tb5 Tb4 34.76(8) 2_665 2_665
O31 Tb5 Tb4 119.89(8) 2_665 .
O31 Tb5 O24 129.02(12) 2_665 .
O31 Tb5 O29 79.34(13) 2_665 .
O31 Tb5 O27 67.95(11) 2_665 .
O31 Tb5 O6AA 82.35(12) 2_665 .
O31 Tb5 O33 91.31(12) 2_665 .
O31 Tb5 O26 152.83(12) 2_665 .
O31 Tb5 N5 124.28(13) 2_665 .
O6AA Tb5 Tb4 157.27(8) . .
O6AA Tb5 Tb4 80.03(8) . 2_665
O6AA Tb5 N5 66.85(13) . .
O33 Tb5 Tb4 35.16(8) . .
O33 Tb5 Tb4 109.24(9) . 2_665
O33 Tb5 O24 67.52(12) . .
O33 Tb5 O29 79.74(12) . .
O33 Tb5 O27 111.59(12) . .
O33 Tb5 O6AA 152.79(12) . .
O33 Tb5 O26 92.61(12) . .
O33 Tb5 N5 135.45(12) . .
O26 Tb5 Tb4 157.87(9) . 2_665
O26 Tb5 Tb4 75.75(8) . .
O26 Tb5 O6AA 81.94(12) . .
O26 Tb5 N5 68.26(13) . .
N5 Tb5 Tb4 92.77(9) . 2_665
N5 Tb5 Tb4 100.29(9) . .
Tb1 Tb1 Tb1 119.532(2) 15 14_455
O4 Tb1 Tb1 79.86(8) . 15
O4 Tb1 Tb1 157.08(8) . 14_455
O4 Tb1 N1 65.82(13) . .
O5 Tb1 Tb1 34.75(9) 14_455 14_455
O5 Tb1 Tb1 106.24(10) . 14_455
O5 Tb1 Tb1 113.27(10) 14_455 15
O5 Tb1 Tb1 34.73(9) . 15
O5 Tb1 O4 152.53(13) 14_455 .
O5 Tb1 O4 82.59(13) . .
O5 Tb1 O5 122.33(19) 14_455 .
O5 Tb1 O3 84.59(13) 14_455 .
O5 Tb1 O3 134.63(13) . .
O5 Tb1 O2 138.55(15) . .
O5 Tb1 O2 83.04(14) 14_455 .
O5 Tb1 N1 67.72(13) . .
O5 Tb1 N1 131.11(13) 14_455 .
O5 Tb1 O6 78.76(14) . .
O5 Tb1 O6 68.27(12) 14_455 .
O3 Tb1 Tb1 162.11(9) . 15
O3 Tb1 Tb1 74.35(8) . 14_455
O3 Tb1 O4 84.39(12) . .
O3 Tb1 N1 67.27(13) . .
O2 Tb1 Tb1 107.96(11) . 15
O2 Tb1 Tb1 111.22(12) . 14_455
O2 Tb1 O4 69.74(14) . .
O2 Tb1 O3 73.96(13) . .
O2 Tb1 N1 122.50(13) . .
N1 Tb1 Tb1 97.44(9) . 14_455
N1 Tb1 Tb1 98.27(9) . 15
O6 Tb1 Tb1 34.86(9) 15 15
O6 Tb1 Tb1 34.46(9) . 14_455
O6 Tb1 Tb1 112.23(10) 15 14_455
O6 Tb1 Tb1 105.45(10) . 15
O6 Tb1 O4 90.65(13) 15 .
O6 Tb1 O4 133.64(12) . .
O6 Tb1 O5 88.70(13) 15 14_455
O6 Tb1 O5 68.65(12) 15 .
O6 Tb1 O3 154.76(13) 15 .
O6 Tb1 O3 79.51(14) . .
O6 Tb1 O2 142.46(15) . .
O6 Tb1 O2 81.09(14) 15 .
O6 Tb1 N1 67.85(13) . .
O6 Tb1 N1 132.40(13) 15 .
O6 Tb1 O6 120.3(2) 15 .
Tb4 O24 Tb5 111.00(14) . .
C70 O24 Tb4 128.6(3) . .
C70 O24 Tb5 119.9(3) . .
C53 O36 Tb6 134.4(3) . .
Tb6 O40 Tb6 109.95(13) 18_545 .
C51 O40 Tb6 118.5(3) . .
C51 O40 Tb6 129.3(3) . 18_545
Tb2 O11 Tb3 109.41(13) . 2_655
C33 O11 Tb2 117.8(3) . .
C33 O11 Tb3 128.0(3) . 2_655
Tb6 O37 H37 130.1(18) . .
C48 O37 Tb6 116.0(3) . .
C48 O37 H37 106.0(16) . .
C75 O29 Tb5 138.7(4) . .
Tb1 O4 H4 123.8(17) . .
C6 O4 Tb1 121.3(4) . .
C6 O4 H4 105.3(17) . .
Tb3 O14 Tb2 110.44(13) . .
C32 O14 Tb2 119.6(3) . .
C32 O14 Tb3 129.6(3) . .
Tb4 O30 H30A 130.5(19) . .
C87 O30 Tb4 112.3(3) . .
C87 O30 H30A 106.0(17) . .
C66 O23 Tb4 136.2(3) . .
Tb4 O27 Tb5 111.14(13) 2_665 .
C68 O27 Tb4 127.9(3) . 2_665
C68 O27 Tb5 119.1(3) . .
Tb2 O18 Tb3 111.90(13) . .
C19 O18 Tb2 128.0(3) . .
C19 O18 Tb3 118.3(3) . .
Tb2 O12 H12 122.8(17) . .
C36 O12 Tb2 123.9(3) . .
C36 O12 H12 106.2(16) . .
Tb5 O31 Tb4 111.21(14) 3_565 .
C83 O31 Tb4 119.9(3) . .
C83 O31 Tb5 128.2(3) . 3_565
Tb5 O6AA H6AA 123.1(17) . .
C74 O6AA Tb5 120.7(3) . .
C74 O6AA H6AA 105.3(17) . .
Tb6 O38 H38 127.8(15) . .
C46 O38 Tb6 121.8(3) . .
C46 O38 H38 109.2(15) . .
C24 O16 Tb3 136.2(3) . .
Tb2 O19 Tb3 111.36(13) 3_665 .
C17 O19 Tb2 128.7(3) . 3_665
C17 O19 Tb3 119.8(3) . .
Tb4 O33 Tb5 109.66(14) . .
C85 O33 Tb4 118.0(3) . .
C85 O33 Tb5 128.6(3) . .
Tb3 O20 H20 125.1(17) . .
C23 O20 Tb3 120.0(3) . .
C23 O20 H20 106.2(16) . .
Tb4 O32 H32 121.8(17) . .
C89 O32 Tb4 121.8(3) . .
C89 O32 H32 105.9(16) . .
Tb1 O5 Tb1 110.53(14) 15 .
C2 O5 Tb1 129.6(3) . 15
C2 O5 Tb1 119.7(3) . .
Tb3 O17 H17 134.9(16) . .
C21 O17 Tb3 115.7(3) . .
C21 O17 H17 108.2(16) . .
Tb5 O26 H26A 129.7(18) . .
C72 O26 Tb5 115.9(3) . .
C72 O26 H26A 106.8(17) . .
C39 O9 Tb2 135.5(3) . .
Tb1 O3 H3 125.6(18) . .
C8 O3 Tb1 118.6(3) . .
C8 O3 H3 104.9(17) . .
Tb2 O13 H13 107.0 . .
C38 O13 Tb2 120.3(4) . .
C38 O13 H13 107.6 . .
C9 O2 Tb1 123.9(4) . .
C34 N3 Tb2 105.5(3) . .
C34 N3 C022 114.3(4) . .
C022 N3 Tb2 98.2(3) . .
C37 N3 Tb2 113.5(3) . .
C37 N3 C34 110.4(4) . .
C37 N3 C022 114.1(4) . .
C47 N4 Tb6 107.4(3) . .
C47 N4 C021 112.5(4) . .
C021 N4 Tb6 97.8(3) . .
C49 N4 Tb6 113.4(3) . .
C49 N4 C47 110.7(4) . .
C49 N4 C021 114.2(4) . .
C50 O41 H41A 109.5 . .
C16 O21 H21 109.6 . .
C22 N2 Tb3 105.8(3) . .
C20 N2 Tb3 113.8(3) . .
C20 N2 C22 110.2(4) . .
C20 N2 C18 114.5(4) . .
C18 N2 Tb3 98.1(3) . .
C18 N2 C22 113.6(4) . .
C3 N1 Tb1 98.2(3) . .
C3 N1 C5 111.1(5) . .
C7 N1 Tb1 111.4(4) . .
C7 N1 C3 113.5(5) . .
C7 N1 C5 112.0(6) . .
C5 N1 Tb1 109.9(4) . .
C71 N5 Tb5 112.9(3) . .
C71 N5 C69 112.8(4) . .
C73 N5 Tb5 107.4(3) . .
C73 N5 C71 111.0(4) . .
C73 N5 C69 113.7(4) . .
C69 N5 Tb5 98.4(3) . .
O16 C24 O15 125.5(5) . .
O16 C24 C25 117.8(5) . .
O15 C24 C25 116.7(4) . .
C88 N6 Tb4 108.8(3) . .
C88 N6 C86 111.2(4) . .
C88 N6 C84 112.6(4) . .
C86 N6 Tb4 111.8(3) . .
C86 N6 C84 113.6(4) . .
C84 N6 Tb4 98.2(3) . .
O14 C32 H32A 109.2 . .
O14 C32 H32B 109.2 . .
O14 C32 C022 112.0(4) . .
H32A C32 H32B 107.9 . .
C022 C32 H32A 109.2 . .
C022 C32 H32B 109.2 . .
O37 C48 H48A 109.3 . .
O37 C48 H48B 109.3 . .
O37 C48 C49 111.5(4) . .
H48A C48 H48B 108.0 . .
C49 C48 H48A 109.3 . .
C49 C48 H48B 109.3 . .
C1 O7 H7 109.3 . .
O6AA C74 H74A 109.9 . .
O6AA C74 H74B 109.9 . .
O6AA C74 C73 108.9(4) . .
H74A C74 H74B 108.3 . .
C73 C74 H74A 109.9 . .
C73 C74 H74B 109.9 . .
O23 C66 O22 124.0(5) . .
O23 C66 C65 119.5(5) . .
O22 C66 C65 116.5(5) . .
N4 C47 H47A 109.2 . .
N4 C47 H47B 109.2 . .
N4 C47 C46 111.9(4) . .
H47A C47 H47B 107.9 . .
C46 C47 H47A 109.2 . .
C46 C47 H47B 109.2 . .
N3 C34 H34A 109.5 . .
N3 C34 H34B 109.5 . .
N3 C34 C36 110.8(4) . .
H34A C34 H34B 108.1 . .
C36 C34 H34A 109.5 . .
C36 C34 H34B 109.5 . .
N5 C71 H71A 109.4 . .
N5 C71 H71B 109.4 . .
N5 C71 C72 111.0(5) . .
H71A C71 H71B 108.0 . .
C72 C71 H71A 109.4 . .
C72 C71 H71B 109.4 . .
O30 C87 H87A 109.5 . .
O30 C87 H87B 109.5 . .
O30 C87 C86 110.9(4) . .
H87A C87 H87B 108.1 . .
C86 C87 H87A 109.5 . .
C86 C87 H87B 109.5 . .
O12 C36 C34 107.5(4) . .
O12 C36 H36A 110.2 . .
O12 C36 H36B 110.2 . .
C34 C36 H36A 110.2 . .
C34 C36 H36B 110.2 . .
H36A C36 H36B 108.5 . .
N5 C73 C74 111.8(4) . .
N5 C73 H73A 109.3 . .
N5 C73 H73B 109.3 . .
C74 C73 H73A 109.3 . .
C74 C73 H73B 109.3 . .
H73A C73 H73B 107.9 . .
O40 C51 H51A 109.0 . .
O40 C51 H51B 109.0 . .
O40 C51 C021 112.8(4) . .
H51A C51 H51B 107.8 . .
C021 C51 H51A 109.0 . .
C021 C51 H51B 109.0 . .
O24 C70 H70A 109.3 . .
O24 C70 H70B 109.3 . .
O24 C70 C69 111.5(4) . .
H70A C70 H70B 108.0 . .
C69 C70 H70A 109.3 . .
C69 C70 H70B 109.3 . .
C59 C54 C53 120.7(4) . .
C59 C54 C55 118.7(5) . .
C55 C54 C53 120.6(5) . .
O17 C21 H21A 109.8 . .
O17 C21 H21B 109.8 . .
O17 C21 C20 109.3(4) . .
H21A C21 H21B 108.3 . .
C20 C21 H21A 109.8 . .
C20 C21 H21B 109.8 . .
O36 C53 O35 124.1(5) . .
O36 C53 C54 119.5(4) . .
O35 C53 C54 116.4(4) . .
O29 C75 C76 115.5(5) . .
O28 C75 O29 125.0(5) . .
O28 C75 C76 119.5(5) . .
H52A C52 H52B 108.1 . .
C021 C52 H52A 109.5 . .
C021 C52 H52B 109.5 . .
O39 C52 H52A 109.5 . .
O39 C52 H52B 109.5 . .
O39 C52 C021 110.7(4) . .
N1 C3 C1 115.2(4) . .
N1 C3 C2 108.6(4) . .
N1 C3 C4 108.1(4) . .
C1 C3 C4 105.7(4) . .
C2 C3 C1 109.9(4) . .
C2 C3 C4 109.1(5) . .
N4 C021 C51 108.7(4) . .
N4 C021 C52 108.6(4) . .
N4 C021 C50 111.8(4) . .
C52 C021 C51 108.9(4) . .
C52 C021 C50 109.4(4) . .
C50 C021 C51 109.3(4) . .
N3 C022 C32 107.5(4) . .
N3 C022 C33 109.0(4) . .
N3 C022 C31 115.3(4) . .
C33 C022 C32 109.0(4) . .
C33 C022 C31 108.8(4) . .
C31 C022 C32 107.1(4) . .
O11 C33 C022 114.5(4) . .
O11 C33 H33A 108.6 . .
O11 C33 H33B 108.6 . .
C022 C33 H33A 108.6 . .
C022 C33 H33B 108.6 . .
H33A C33 H33B 107.6 . .
O32 C89 H89A 110.1 . .
O32 C89 H89B 110.1 . .
O32 C89 C88 108.2(4) . .
H89A C89 H89B 108.4 . .
C88 C89 H89A 110.1 . .
C88 C89 H89B 110.1 . .
O27 C68 H68A 109.0 . .
O27 C68 H68B 109.0 . .
O27 C68 C69 112.7(4) . .
H68A C68 H68B 107.8 . .
C69 C68 H68A 109.0 . .
C69 C68 H68B 109.0 . .
N3 C37 H37A 108.6 . .
N3 C37 H37B 108.6 . .
H37A C37 H37B 107.6 . .
C38 C37 N3 114.6(5) . .
C38 C37 H37A 108.6 . .
C38 C37 H37B 108.6 . .
N6 C88 C89 110.8(4) . .
N6 C88 H88A 109.5 . .
N6 C88 H88B 109.5 . .
C89 C88 H88A 109.5 . .
C89 C88 H88B 109.5 . .
H88A C88 H88B 108.1 . .
C60 C65 C66 120.4(5) . .
C60 C65 C64 119.2(5) . .
C64 C65 C66 120.3(5) . .
N4 C49 C48 112.6(4) . .
N4 C49 H49A 109.1 . .
N4 C49 H49B 109.1 . .
C48 C49 H49A 109.1 . .
C48 C49 H49B 109.1 . .
H49A C49 H49B 107.8 . .
C25 C30 H30 119.8 . .
C29 C30 H30 119.8 . .
C29 C30 C25 120.5(5) . .
O9 C39 C40 117.2(5) . .
O8 C39 O9 125.3(5) . .
O8 C39 C40 117.4(4) . .
O19 C17 H17A 109.4 . .
O19 C17 H17B 109.4 . .
O19 C17 C18 111.3(4) . .
H17A C17 H17B 108.0 . .
C18 C17 H17A 109.4 . .
C18 C17 H17B 109.4 . .
O20 C23 H23A 110.2 . .
O20 C23 H23B 110.2 . .
O20 C23 C22 107.7(4) . .
H23A C23 H23B 108.5 . .
C22 C23 H23A 110.2 . .
C22 C23 H23B 110.2 . .
C30 C25 C24 119.8(5) . .
C26 C25 C24 120.9(4) . .
C26 C25 C30 119.2(5) . .
N2 C22 C23 110.5(4) . .
N2 C22 H22A 109.6 . .
N2 C22 H22B 109.6 . .
C23 C22 H22A 109.6 . .
C23 C22 H22B 109.6 . .
H22A C22 H22B 108.1 . .
C25 C26 H26 119.9 . .
C25 C26 C27 120.1(5) . .
C27 C26 H26 119.9 . .
N6 C86 C87 112.9(4) . .
N6 C86 H86A 109.0 . .
N6 C86 H86B 109.0 . .
C87 C86 H86A 109.0 . .
C87 C86 H86B 109.0 . .
H86A C86 H86B 107.8 . .
C15 C10 C9 120.6(5) . .
C11 C10 C9 119.3(6) . .
C11 C10 C15 120.0(6) . .
N2 C20 C21 113.2(4) . .
N2 C20 H20A 108.9 . .
N2 C20 H20B 108.9 . .
C21 C20 H20A 108.9 . .
C21 C20 H20B 108.9 . .
H20A C20 H20B 107.8 . .
O38 C46 C47 108.2(4) . .
O38 C46 H46A 110.1 . .
O38 C46 H46B 110.1 . .
C47 C46 H46A 110.1 . .
C47 C46 H46B 110.1 . .
H46A C46 H46B 108.4 . .
O31 C83 H83A 109.5 . .
O31 C83 H83B 109.5 . .
O31 C83 C84 110.5(4) . .
H83A C83 H83B 108.1 . .
C84 C83 H83A 109.5 . .
C84 C83 H83B 109.5 . .
O1 C9 C10 118.2(5) . .
O2 C9 O1 123.3(6) . .
O2 C9 C10 118.4(6) . .
O33 C85 H85A 108.8 . .
O33 C85 H85B 108.8 . .
O33 C85 C84 113.8(4) . .
H85A C85 H85B 107.7 . .
C84 C85 H85A 108.8 . .
C84 C85 H85B 108.8 . .
N5 C69 C70 108.2(4) . .
N5 C69 C68 109.1(4) . .
N5 C69 C67 114.1(4) . .
C70 C69 C67 107.3(4) . .
C68 C69 C70 108.9(4) . .
C68 C69 C67 109.2(4) . .
C65 C60 H60 119.8 . .
C61 C60 C65 120.4(5) . .
C61 C60 H60 119.8 . .
O21 C16 H16A 109.1 . .
O21 C16 H16B 109.1 . .
O21 C16 C18 112.3(4) . .
H16A C16 H16B 107.9 . .
C18 C16 H16A 109.1 . .
C18 C16 H16B 109.1 . .
N6 C84 C83 109.3(4) . .
N6 C84 C85 108.4(4) . .
N6 C84 C82 109.7(4) . .
C83 C84 C85 107.9(4) . .
C83 C84 C82 111.5(4) . .
C82 C84 C85 110.0(4) . .
O41 C50 C021 112.6(4) . .
O41 C50 H50A 109.1 . .
O41 C50 H50B 109.1 . .
C021 C50 H50A 109.1 . .
C021 C50 H50B 109.1 . .
H50A C50 H50B 107.8 . .
O26 C72 C71 113.2(5) . .
O26 C72 H72A 108.9 . .
O26 C72 H72B 108.9 . .
C71 C72 H72A 108.9 . .
C71 C72 H72B 108.9 . .
H72A C72 H72B 107.7 . .
O18 C19 H19A 108.8 . .
O18 C19 H19B 108.8 . .
O18 C19 C18 113.8(4) . .
H19A C19 H19B 107.7 . .
C18 C19 H19A 108.8 . .
C18 C19 H19B 108.8 . .
C69 C67 H67A 108.9 . .
C69 C67 H67B 108.9 . .
H67A C67 H67B 107.7 . .
O25 C67 C69 113.5(5) . .
O25 C67 H67A 108.9 . .
O25 C67 H67B 108.9 . .
N2 C18 C17 107.2(4) . .
N2 C18 C16 111.9(4) . .
N2 C18 C19 109.8(4) . .
C17 C18 C16 111.1(4) . .
C19 C18 C17 108.6(4) . .
C19 C18 C16 108.2(4) . .
C58 C57 H57 120.3 . .
C58 C57 C56 119.3(5) . .
C56 C57 H57 120.3 . .
C61 C62 H62 120.2 . .
C63 C62 H62 120.2 . .
C63 C62 C61 119.6(5) . .
C82 O34 H34 109.5 . .
C60 C61 C62 120.0(5) . .
C60 C61 H61 120.0 . .
C62 C61 H61 120.0 . .
C45 C40 C39 120.3(5) . .
C41 C40 C39 121.3(5) . .
C41 C40 C45 118.4(5) . .
O7 C1 C3 114.3(4) . .
O7 C1 H1A 108.7 . .
O7 C1 H1B 108.7 . .
C3 C1 H1A 108.7 . .
C3 C1 H1B 108.7 . .
H1A C1 H1B 107.6 . .
C10 C15 H15 120.1 . .
C14 C15 C10 119.7(6) . .
C14 C15 H15 120.1 . .
C022 C31 H31A 108.6 . .
C022 C31 H31B 108.6 . .
H31A C31 H31B 107.6 . .
O10 C31 C022 114.6(5) . .
O10 C31 H31A 108.6 . .
O10 C31 H31B 108.6 . .
C76 C81 H81 119.6 . .
C76 C81 C80 120.9(6) . .
C80 C81 H81 119.6 . .
C54 C59 H59 119.3 . .
C54 C59 C58 121.4(5) . .
C58 C59 H59 119.3 . .
C57 C58 C59 119.6(5) . .
C57 C58 H58 120.2 . .
C59 C58 H58 120.2 . .
C15 C14 H14 119.3 . .
C15 C14 C13 121.5(7) . .
C13 C14 H14 119.3 . .
C65 C64 H64 119.8 . .
C63 C64 C65 120.4(5) . .
C63 C64 H64 119.8 . .
O4 C6 H6A 108.8 . .
O4 C6 H6B 108.8 . .
H6A C6 H6B 107.7 . .
C5 C6 O4 113.7(6) . .
C5 C6 H6A 108.8 . .
C5 C6 H6B 108.8 . .
O3 C8 H8A 109.3 . .
O3 C8 H8B 109.3 . .
O3 C8 C7 111.7(5) . .
H8A C8 H8B 107.9 . .
C7 C8 H8A 109.3 . .
C7 C8 H8B 109.3 . .
C43 C42 H42 120.5 . .
C41 C42 H42 120.5 . .
C41 C42 C43 118.9(6) . .
C62 C63 C64 120.4(5) . .
C62 C63 H63 119.8 . .
C64 C63 H63 119.8 . .
C81 C76 C75 120.4(5) . .
C81 C76 C77 118.9(6) . .
C77 C76 C75 120.7(6) . .
C45 C44 H44 120.0 . .
C43 C44 H44 120.0 . .
C43 C44 C45 119.9(6) . .
C27 C28 H28 120.0 . .
C29 C28 H28 120.0 . .
C29 C28 C27 120.0(6) . .
C76 C77 H77 119.7 . .
C78 C77 C76 120.6(7) . .
C78 C77 H77 119.7 . .
C40 C45 C44 120.7(6) . .
C40 C45 H45 119.7 . .
C44 C45 H45 119.7 . .
C84 C82 H82A 108.7 . .
C84 C82 H82B 108.7 . .
O34 C82 C84 114.2(5) . .
O34 C82 H82A 108.7 . .
O34 C82 H82B 108.7 . .
H82A C82 H82B 107.6 . .
C42 C43 H43 119.9 . .
C44 C43 C42 120.2(6) . .
C44 C43 H43 119.9 . .
C10 C11 H11 120.5 . .
C12 C11 C10 119.0(7) . .
C12 C11 H11 120.5 . .
C54 C55 H55 119.8 . .
C54 C55 C56 120.3(6) . .
C56 C55 H55 119.8 . .
O5 C2 C3 112.9(4) . .
O5 C2 H2A 109.0 . .
O5 C2 H2B 109.0 . .
C3 C2 H2A 109.0 . .
C3 C2 H2B 109.0 . .
H2A C2 H2B 107.8 . .
C40 C41 H41 119.1 . .
C42 C41 C40 121.8(6) . .
C42 C41 H41 119.1 . .
C26 C27 H27 120.1 . .
C28 C27 C26 119.9(6) . .
C28 C27 H27 120.1 . .
C30 C29 H29 119.9 . .
C28 C29 C30 120.2(5) . .
C28 C29 H29 119.9 . .
C11 C12 H12A 119.1 . .
C11 C12 C13 121.7(7) . .
C13 C12 H12A 119.1 . .
C31 O10 H10 104.2 . .
C14 C13 C12 118.0(7) . .
C14 C13 H13A 121.0 . .
C12 C13 H13A 121.0 . .
N1 C7 C8 113.3(5) . .
N1 C7 H7A 108.9 . .
N1 C7 H7B 108.9 . .
C8 C7 H7A 108.9 . .
C8 C7 H7B 108.9 . .
H7A C7 H7B 107.7 . .
C77 C78 H78 120.1 . .
C79 C78 C77 119.8(6) . .
C79 C78 H78 120.1 . .
O13 C38 C37 117.3(6) . .
O13 C38 H38A 108.0 . .
O13 C38 H38B 108.0 . .
C37 C38 H38A 108.0 . .
C37 C38 H38B 108.0 . .
H38A C38 H38B 107.2 . .
N1 C5 H5A 107.8 . .
N1 C5 H5B 107.8 . .
C6 C5 N1 118.2(6) . .
C6 C5 H5A 107.8 . .
C6 C5 H5B 107.8 . .
H5A C5 H5B 107.1 . .
C78 C79 H79 119.7 . .
C78 C79 C80 120.5(7) . .
C80 C79 H79 119.7 . .
C3 C4 H4A 109.1 . .
C3 C4 H4B 109.1 . .
H4A C4 H4B 107.8 . .
O6 C4 C3 112.4(4) . .
O6 C4 H4A 109.1 . .
O6 C4 H4B 109.1 . .
C81 C80 H80 120.4 . .
C79 C80 C81 119.3(7) . .
C79 C80 H80 120.4 . .
C57 C56 C55 120.7(6) . .
C57 C56 H56 119.6 . .
C55 C56 H56 119.6 . .
C67 O25 H25 109.5 . .
Tb1 O6 Tb1 110.68(14) 14_455 .
C4 O6 Tb1 120.0(3) . .
C4 O6 Tb1 128.4(3) . 14_455
Tb6 O39 Tb6 112.22(13) 17 .
C52 O39 Tb6 127.2(3) . 17
C52 O39 Tb6 120.1(3) . .

loop_
_geom_bond_atom_site_label_1
_geom_bond_atom_site_label_2
_geom_bond_distance
_geom_bond_site_symmetry_2
Tb2 Tb3 3.8049(6) .
Tb2 Tb3 3.8301(6) 2_655
Tb2 O11 2.344(3) .
Tb2 O14 2.327(3) .
Tb2 O18 2.289(3) .
Tb2 O12 2.399(3) .
Tb2 O19 2.309(3) 2_655
Tb2 O9 2.413(3) .
Tb2 O13 2.445(4) .
Tb2 N3 2.649(4) .
Tb6 Tb6 3.7965(6) 17
Tb6 Tb6 3.7965(6) 18_545
Tb6 O36 2.418(3) .
Tb6 O40 2.325(3) .
Tb6 O40 2.311(3) 17
Tb6 O37 2.487(3) .
Tb6 O38 2.472(3) .
Tb6 N4 2.615(4) .
Tb6 O39 2.267(3) 18_545
Tb6 O39 2.307(3) .
Tb3 Tb2 3.8301(6) 3_665
Tb3 O11 2.348(3) 3_665
Tb3 O14 2.305(3) .
Tb3 O18 2.303(3) .
Tb3 O16 2.381(3) .
Tb3 O19 2.328(3) .
Tb3 O20 2.439(3) .
Tb3 O17 2.444(3) .
Tb3 N2 2.638(4) .
Tb4 Tb5 3.7889(6) 3_565
Tb4 Tb5 3.7860(6) .
Tb4 O24 2.271(3) .
Tb4 O30 2.471(3) .
Tb4 O23 2.416(3) .
Tb4 O27 2.275(3) 3_565
Tb4 O31 2.317(3) .
Tb4 O33 2.315(3) .
Tb4 O32 2.507(3) .
Tb4 N6 2.603(4) .
Tb5 Tb4 3.7888(6) 2_665
Tb5 O24 2.323(3) .
Tb5 O29 2.371(4) .
Tb5 O27 2.319(3) .
Tb5 O31 2.274(3) 2_665
Tb5 O6AA 2.471(3) .
Tb5 O33 2.316(3) .
Tb5 O26 2.461(4) .
Tb5 N5 2.601(4) .
Tb1 Tb1 3.7670(6) 14_455
Tb1 Tb1 3.7670(6) 15
Tb1 O4 2.524(3) .
Tb1 O5 2.293(3) .
Tb1 O5 2.291(3) 14_455
Tb1 O3 2.464(4) .
Tb1 O2 2.398(4) .
Tb1 N1 2.627(4) .
Tb1 O6 2.302(3) .
Tb1 O6 2.278(4) 15
O24 C70 1.405(6) .
O36 C53 1.251(6) .
O40 Tb6 2.311(3) 18_545
O40 C51 1.410(5) .
O11 Tb3 2.349(3) 2_655
O11 C33 1.417(6) .
O37 H37 0.855(9) .
O37 C48 1.423(6) .
O29 C75 1.268(6) .
O4 H4 0.861(10) .
O4 C6 1.417(8) .
O14 C32 1.404(6) .
O30 H30A 0.862(10) .
O30 C87 1.430(6) .
O23 C66 1.254(6) .
O27 Tb4 2.275(3) 2_665
O27 C68 1.410(6) .
O18 C19 1.416(5) .
O12 H12 0.858(10) .
O12 C36 1.430(6) .
O31 Tb5 2.274(3) 3_565
O31 C83 1.408(6) .
O6AA H6AA 0.864(10) .
O6AA C74 1.447(7) .
O38 H38 0.851(9) .
O38 C46 1.432(6) .
O16 C24 1.257(6) .
O19 Tb2 2.309(3) 3_665
O19 C17 1.406(5) .
O15 C24 1.260(6) .
O33 C85 1.411(6) .
O20 H20 0.858(10) .
O20 C23 1.428(6) .
O32 H32 0.867(10) .
O32 C89 1.431(6) .
O5 Tb1 2.291(3) 15
O5 C2 1.419(6) .
O17 H17 0.853(9) .
O17 C21 1.436(6) .
O26 H26A 0.859(10) .
O26 C72 1.388(7) .
O9 C39 1.266(6) .
O8 C39 1.246(6) .
O28 C75 1.246(7) .
O3 H3 0.865(10) .
O3 C8 1.417(7) .
O1 C9 1.274(7) .
O22 C66 1.266(7) .
O13 H13 0.8506 .
O13 C38 1.350(9) .
O2 C9 1.255(7) .
O35 C53 1.261(6) .
N3 C34 1.485(6) .
N3 C022 1.497(7) .
N3 C37 1.482(6) .
N4 C47 1.487(6) .
N4 C021 1.513(6) .
N4 C49 1.482(6) .
O41 H41A 0.8200 .
O41 C50 1.405(7) .
O21 H21 0.8511 .
O21 C16 1.410(6) .
N2 C22 1.489(6) .
N2 C20 1.481(6) .
N2 C18 1.486(6) .
N1 C3 1.492(6) .
N1 C7 1.461(7) .
N1 C5 1.492(8) .
N5 C71 1.485(6) .
N5 C73 1.479(6) .
N5 C69 1.514(6) .
C24 C25 1.508(7) .
N6 C88 1.482(7) .
N6 C86 1.491(6) .
N6 C84 1.511(7) .
C32 H32A 0.9700 .
C32 H32B 0.9700 .
C32 C022 1.540(7) .
C48 H48A 0.9700 .
C48 H48B 0.9700 .
C48 C49 1.512(7) .
O7 H7 0.8501 .
O7 C1 1.394(7) .
C74 H74A 0.9700 .
C74 H74B 0.9700 .
C74 C73 1.503(8) .
C66 C65 1.498(7) .
C47 H47A 0.9700 .
C47 H47B 0.9700 .
C47 C46 1.491(7) .
C34 H34A 0.9700 .
C34 H34B 0.9700 .
C34 C36 1.514(7) .
C71 H71A 0.9700 .
C71 H71B 0.9700 .
C71 C72 1.543(8) .
C87 H87A 0.9700 .
C87 H87B 0.9700 .
C87 C86 1.523(8) .
C36 H36A 0.9700 .
C36 H36B 0.9700 .
C73 H73A 0.9700 .
C73 H73B 0.9700 .
C51 H51A 0.9700 .
C51 H51B 0.9700 .
C51 C021 1.556(6) .
C70 H70A 0.9700 .
C70 H70B 0.9700 .
C70 C69 1.538(7) .
C54 C53 1.505(7) .
C54 C59 1.363(7) .
C54 C55 1.381(7) .
C21 H21A 0.9700 .
C21 H21B 0.9700 .
C21 C20 1.506(7) .
C75 C76 1.525(8) .
C52 H52A 0.9700 .
C52 H52B 0.9700 .
C52 C021 1.532(6) .
C52 O39 1.411(5) .
C3 C1 1.528(7) .
C3 C2 1.525(7) .
C3 C4 1.539(7) .
C021 C50 1.537(7) .
C022 C33 1.531(7) .
C022 C31 1.537(7) .
C33 H33A 0.9700 .
C33 H33B 0.9700 .
C89 H89A 0.9700 .
C89 H89B 0.9700 .
C89 C88 1.504(8) .
C68 H68A 0.9700 .
C68 H68B 0.9700 .
C68 C69 1.528(7) .
C37 H37A 0.9700 .
C37 H37B 0.9700 .
C37 C38 1.448(9) .
C88 H88A 0.9700 .
C88 H88B 0.9700 .
C65 C60 1.392(7) .
C65 C64 1.402(7) .
C49 H49A 0.9700 .
C49 H49B 0.9700 .
C30 H30 0.9300 .
C30 C25 1.390(7) .
C30 C29 1.380(8) .
C39 C40 1.515(7) .
C17 H17A 0.9700 .
C17 H17B 0.9700 .
C17 C18 1.541(6) .
C23 H23A 0.9700 .
C23 H23B 0.9700 .
C23 C22 1.511(7) .
C25 C26 1.382(8) .
C22 H22A 0.9700 .
C22 H22B 0.9700 .
C26 H26 0.9300 .
C26 C27 1.397(8) .
C86 H86A 0.9700 .
C86 H86B 0.9700 .
C10 C9 1.490(9) .
C10 C15 1.398(9) .
C10 C11 1.391(8) .
C20 H20A 0.9700 .
C20 H20B 0.9700 .
C46 H46A 0.9700 .
C46 H46B 0.9700 .
C83 H83A 0.9700 .
C83 H83B 0.9700 .
C83 C84 1.528(7) .
C85 H85A 0.9700 .
C85 H85B 0.9700 .
C85 C84 1.546(7) .
C69 C67 1.558(7) .
C60 H60 0.9300 .
C60 C61 1.380(8) .
C16 H16A 0.9700 .
C16 H16B 0.9700 .
C16 C18 1.544(6) .
C84 C82 1.545(7) .
C50 H50A 0.9700 .
C50 H50B 0.9700 .
C72 H72A 0.9700 .
C72 H72B 0.9700 .
C19 H19A 0.9700 .
C19 H19B 0.9700 .
C19 C18 1.540(6) .
C67 H67A 0.9700 .
C67 H67B 0.9700 .
C67 O25 1.393(8) .
C57 H57 0.9300 .
C57 C58 1.371(8) .
C57 C56 1.374(9) .
C62 H62 0.9300 .
C62 C61 1.408(8) .
C62 C63 1.379(8) .
O34 H34 0.8200 .
O34 C82 1.355(8) .
C61 H61 0.9300 .
C40 C45 1.385(8) .
C40 C41 1.383(7) .
C1 H1A 0.9700 .
C1 H1B 0.9700 .
C15 H15 0.9300 .
C15 C14 1.370(9) .
C31 H31A 0.9700 .
C31 H31B 0.9700 .
C31 O10 1.345(8) .
C81 H81 0.9300 .
C81 C76 1.375(9) .
C81 C80 1.389(9) .
C59 H59 0.9300 .
C59 C58 1.395(8) .
C58 H58 0.9300 .
C14 H14 0.9300 .
C14 C13 1.392(10) .
C64 H64 0.9300 .
C64 C63 1.381(8) .
C6 H6A 0.9700 .
C6 H6B 0.9700 .
C6 C5 1.406(10) .
C8 H8A 0.9700 .
C8 H8B 0.9700 .
C8 C7 1.500(9) .
C42 H42 0.9300 .
C42 C43 1.397(9) .
C42 C41 1.380(8) .
C63 H63 0.9300 .
C76 C77 1.389(8) .
C44 H44 0.9300 .
C44 C45 1.395(8) .
C44 C43 1.370(9) .
C28 H28 0.9300 .
C28 C27 1.381(9) .
C28 C29 1.375(9) .
C77 H77 0.9300 .
C77 C78 1.387(9) .
C45 H45 0.9300 .
C82 H82A 0.9700 .
C82 H82B 0.9700 .
C43 H43 0.9300 .
C11 H11 0.9300 .
C11 C12 1.383(11) .
C55 H55 0.9300 .
C55 C56 1.382(9) .
C2 H2A 0.9700 .
C2 H2B 0.9700 .
C41 H41 0.9300 .
C27 H27 0.9300 .
C29 H29 0.9300 .
C12 H12A 0.9300 .
C12 C13 1.393(12) .
O10 H10 0.8511 .
C13 H13A 0.9300 .
C7 H7A 0.9700 .
C7 H7B 0.9700 .
C78 H78 0.9300 .
C78 C79 1.365(11) .
C38 H38A 0.9700 .
C38 H38B 0.9700 .
C5 H5A 0.9700 .
C5 H5B 0.9700 .
C79 H79 0.9300 .
C79 C80 1.387(10) .
C4 H4A 0.9700 .
C4 H4B 0.9700 .
C4 O6 1.409(6) .
C80 H80 0.9300 .
C56 H56 0.9300 .
O25 H25 0.8200 .
O6 Tb1 2.278(3) 14_455
O39 Tb6 2.266(3) 17

loop_
_platon_squeeze_void_nr
_platon_squeeze_void_average_x
_platon_squeeze_void_average_y
_platon_squeeze_void_average_z
_platon_squeeze_void_volume
_platon_squeeze_void_count_electrons
_platon_squeeze_void_content
1 0.000 0.000 0.000 18 9 ' '
2 0.000 0.000 0.058 7 1 ' '
3 0.000 0.000 0.139 18 8 ' '
4 0.000 0.000 0.236 771 182 ' '
5 0.000 0.000 0.336 21 7 ' '
6 0.000 0.000 0.420 105 26 ' '
7 0.333 -0.333 0.431 775 183 ' '
8 0.000 0.000 0.500 28 10 ' '
9 0.667 0.333 0.569 775 183 ' '
10 0.000 0.000 0.580 105 26 ' '
11 0.000 0.000 0.664 21 7 ' '
12 0.000 0.000 0.764 771 182 ' '
13 0.000 0.000 0.861 18 8 ' '
14 0.000 0.000 0.942 7 1 ' '
15 0.667 0.333 0.098 763 181 ' '
16 0.667 0.333 0.753 102 26 ' '
17 0.667 0.333 0.914 103 26 ' '
18 0.667 0.333 0.833 25 10 ' '
19 0.667 0.333 -0.003 17 7 ' '
20 0.666 0.333 0.194 16 8 ' '
21 0.667 0.333 0.275 7 1 ' '
22 0.666 0.333 0.333 16 8 ' '
23 0.667 0.333 0.391 7 1 ' '
24 0.666 0.333 0.472 16 8 ' '
25 0.667 0.333 0.669 17 7 ' '
26 0.333 0.667 0.902 763 181 ' '
27 0.333 0.667 0.086 103 26 ' '
28 0.333 0.667 0.247 102 26 ' '
29 0.333 0.667 0.167 25 10 ' '
30 0.333 0.667 0.003 17 7 ' '
31 0.333 0.666 0.331 17 7 ' '
32 0.333 0.666 0.528 16 8 ' '
33 0.333 0.667 0.609 7 1 ' '
34 0.333 0.666 0.667 16 8 ' '
35 0.333 0.667 0.725 7 1 ' '
36 0.333 0.666 0.806 16 8 ' '
